data_7044252
loop_
_publ_author_name
'Payel, Laskar'
'yamamoto, Keishi'
'Srinivas, Anga'
'Mifleur, Alexis'
'Nagae, Haruki'
'Tsurugi, Hayato'
'Mashima, Kazushi'

_publ_section_title
;
 Tantallacyclopentadiene as a Unique Metal-containing Diene Ligand
 Coordinated to Nickel for Preparing Tantalum---Nickel Heterobimetallic
 Complexes
;
_journal_name_full 'Dalton Trans.'
_journal_paper_doi 10.1039/C7DT02481A
_journal_year 2017
_chemical_formula_moiety 'C48 H65 Cl3 N2 Ni Ta'
_chemical_formula_sum 'C48 H65 Cl3 N2 Ni Ta'
_chemical_formula_weight 1016.01
_chemical_properties_physical ', Air-sensitive'
_space_group_crystal_system monoclinic
_space_group_IT_number 15
_space_group_name_Hall '-C 2yc'
_space_group_name_H-M_alt 'C 1 2/c 1'
_symmetry_space_group_name_Hall '-C 2yc'
_symmetry_space_group_name_H-M 'C 1 2/c 1'
_atom_sites_solution_hydrogens geom
_atom_sites_solution_primary direct
_atom_sites_solution_secondary difmap
_audit_update_record
;
2017-06-02 deposited with the CCDC.
2017-09-14 downloaded from the CCDC.
;
_cell_angle_alpha 90.0000
_cell_angle_beta 105.361(4)
_cell_angle_gamma 90.0000
_cell_formula_units_Z 8
_cell_length_a 44.286(13)
_cell_length_b 11.294(3)
_cell_length_c 19.288(5)
_cell_measurement_reflns_used 11351
_cell_measurement_temperature 113
_cell_measurement_theta_max 27.47
_cell_measurement_theta_min 3.11
_cell_volume 9303(4)
_computing_cell_refinement CrystalClear
_computing_data_collection 'CrystalClear (Rigaku Inc., 2007)'
_computing_data_reduction CrystalClear
_computing_molecular_graphics 'CrystalStructure 4.1'
_computing_publication_material 'CrystalStructure 4.1 (Rigaku, 2014)'
_computing_structure_refinement 'SHELXL2013 (Sheldrick, 2008)'
_computing_structure_solution 'SIR92 (Altomare, et al., 1994)'
_diffrn_ambient_temperature 113
_diffrn_detector_area_resol_mean 7.314
_diffrn_measured_fraction_theta_full 0.995
_diffrn_measured_fraction_theta_max 0.990
_diffrn_measurement_device_type 'Rigaku Mercury70'
_diffrn_measurement_method \w
_diffrn_radiation_type 'Mo K\a'
_diffrn_radiation_wavelength 0.71075
_diffrn_reflns_av_R_equivalents 0.0429
_diffrn_reflns_Laue_measured_fraction_full 0.995
_diffrn_reflns_Laue_measured_fraction_max 0.990
_diffrn_reflns_limit_h_max 56
_diffrn_reflns_limit_h_min -56
_diffrn_reflns_limit_k_max 14
_diffrn_reflns_limit_k_min -14
_diffrn_reflns_limit_l_max 24
_diffrn_reflns_limit_l_min -23
_diffrn_reflns_number 42870
_diffrn_reflns_point_group_measured_fraction_full 0.995
_diffrn_reflns_point_group_measured_fraction_max 0.990
_diffrn_reflns_theta_full 25.242
_diffrn_reflns_theta_max 27.106
_diffrn_reflns_theta_min 3.110
_diffrn_standards_number 0
_exptl_absorpt_coefficient_mu 2.957
_exptl_absorpt_correction_T_max 0.681
_exptl_absorpt_correction_T_min 0.563
_exptl_absorpt_correction_type multi-scan
_exptl_absorpt_process_details 'REQAB (Rigaku, 1998)'
_exptl_crystal_colour red
_exptl_crystal_density_diffrn 1.431
_exptl_crystal_density_method 'not measured'
_exptl_crystal_description block
_exptl_crystal_F_000 4040.00
_exptl_crystal_recrystallization_method 'Re-crystallisation from solvent'
_exptl_crystal_size_max 0.310
_exptl_crystal_size_mid 0.130
_exptl_crystal_size_min 0.130
_refine_diff_density_max 2.87
_refine_diff_density_min -1.35
_refine_ls_extinction_method none
_refine_ls_goodness_of_fit_ref 1.156
_refine_ls_hydrogen_treatment constr
_refine_ls_number_parameters 496
_refine_ls_number_reflns 10175
_refine_ls_number_restraints 0
_refine_ls_R_factor_all 0.0458
_refine_ls_R_factor_gt 0.0423
_refine_ls_shift/su_max 0.002
_refine_ls_structure_factor_coef Fsqd
_refine_ls_weighting_details 'w = 1/[\s^2^(Fo^2^)+(0.0358P)^2^+43.1283P] where P=(Fo^2^+2Fc^2^)/3'
_refine_ls_weighting_scheme calc
_refine_ls_wR_factor_gt 0.0941
_refine_ls_wR_factor_ref 0.0969
_reflns_number_gt 9483
_reflns_number_total 10175
_reflns_threshold_expression F^2^>2.0\s(F^2^)
_cod_data_source_file c7dt02481a2.cif
_cod_data_source_block complex7
_cod_original_cell_volume 9302(4)
_cod_database_code 7044252
_shelxl_res_file
;
TITL complex7
CELL  0.71075 44.28620 11.29350 19.28770 90.000 105.361 90.000
ZERR  8 0.01260 0.00300 0.00540 0.000 0.004 0.000
LATT 7
SYMM    -X,    +Y, .50-Z
SFAC C H CL N NI TA
UNIT 351 504 27 18 9 9
L.S. 10
FMAP 2
PLAN -5
WPDB -2
HTAB
LIST 4
TEMP -159.8
ACTA
SIZE 0.310 0.130 0.130
WGHT    0.035800   43.128300
FVAR       0.10886
TA1   6    0.347746   -0.294853    0.330322    11.00000    0.02127    0.01959 =
         0.01603    0.00058    0.00600    0.00036
NI1   5    0.365078   -0.170410    0.235187    11.00000    0.02227    0.02019 =
         0.01626   -0.00019    0.00578   -0.00192
CL1   3    0.318474   -0.470671    0.330266    11.00000    0.03200    0.02146 =
         0.02860    0.00193    0.01117   -0.00397
CL2   3    0.351800   -0.276668    0.455195    11.00000    0.03706    0.03146 =
         0.01563   -0.00049    0.00955   -0.00169
CL3   3    0.375120   -0.100142    0.349750    11.00000    0.04191    0.02718 =
         0.01942   -0.00383    0.01052   -0.01076
N1    4    0.376254   -0.087950    0.094942    11.00000    0.02178    0.01901 =
         0.01793   -0.00183    0.00657   -0.00180
N2    4    0.378838    0.055177    0.169936    11.00000    0.01998    0.02059 =
         0.01503    0.00069    0.00613   -0.00233
C1    1    0.379979   -0.351845    0.278735    11.00000    0.02346    0.01976 =
         0.02176    0.00187    0.00896   -0.00078
C2    1    0.360979   -0.347752    0.207671    11.00000    0.03312    0.01926 =
         0.01360    0.00357    0.00782    0.00263
AFIX  43
H2    2    0.368065   -0.384842    0.170651    11.00000   -1.20000
AFIX   0
C3    1    0.330699   -0.288112    0.189288    11.00000    0.02639    0.01763 =
         0.01909    0.00279    0.00704   -0.00007
AFIX  43
H3    2    0.318586   -0.290647    0.140635    11.00000   -1.20000
AFIX   0
C4    1    0.318264   -0.226898    0.239198    11.00000    0.01539    0.02500 =
         0.02182    0.00142    0.00492   -0.00332
C5    1    0.412716   -0.404876    0.303470    11.00000    0.02191    0.02707 =
         0.02301    0.00456    0.00702    0.00244
C6    1    0.416544   -0.458244    0.378555    11.00000    0.03120    0.03182 =
         0.02430    0.00607    0.00763    0.00567
AFIX  33
H6A   2    0.437476   -0.493009    0.395683    11.00000   -1.20000
H6B   2    0.413898   -0.395952    0.411831    11.00000   -1.20000
H6C   2    0.400699   -0.519820    0.376056    11.00000   -1.20000
AFIX   0
C7    1    0.417692   -0.501697    0.251833    11.00000    0.03265    0.03496 =
         0.03031   -0.00003    0.01159    0.01283
AFIX  33
H7A   2    0.438900   -0.533970    0.269157    11.00000   -1.20000
H7B   2    0.402363   -0.565141    0.249558    11.00000   -1.20000
H7C   2    0.414992   -0.467843    0.203791    11.00000   -1.20000
AFIX   0
C8    1    0.436685   -0.304820    0.308995    11.00000    0.02035    0.03590 =
         0.03615    0.00573    0.00918   -0.00100
AFIX  33
H8A   2    0.457907   -0.337445    0.324871    11.00000   -1.20000
H8B   2    0.433731   -0.267396    0.261826    11.00000   -1.20000
H8C   2    0.433722   -0.245724    0.343816    11.00000   -1.20000
AFIX   0
C9    1    0.286887   -0.164594    0.220391    11.00000    0.02278    0.03338 =
         0.02255    0.00110    0.00780    0.00512
C10   1    0.282928   -0.084803    0.154133    11.00000    0.02528    0.03365 =
         0.02840    0.00509    0.00735    0.00847
AFIX  33
H10A  2    0.262430   -0.045903    0.143449    11.00000   -1.20000
H10B  2    0.299468   -0.024655    0.163821    11.00000   -1.20000
H10C  2    0.284357   -0.132919    0.112839    11.00000   -1.20000
AFIX   0
C11   1    0.284183   -0.090627    0.284516    11.00000    0.03921    0.05353 =
         0.02931   -0.00011    0.01196    0.01519
AFIX  33
H11A  2    0.263912   -0.049963    0.272760    11.00000   -1.20000
H11B  2    0.285816   -0.142383    0.326132    11.00000   -1.20000
H11C  2    0.301082   -0.031948    0.295912    11.00000   -1.20000
AFIX   0
C12   1    0.261060   -0.259573    0.204186    11.00000    0.02102    0.05185 =
         0.03793    0.01013    0.00381   -0.00248
AFIX  33
H12A  2    0.240491   -0.221093    0.191846    11.00000   -1.20000
H12B  2    0.263127   -0.308464    0.163716    11.00000   -1.20000
H12C  2    0.263110   -0.309662    0.246675    11.00000   -1.20000
AFIX   0
C13   1    0.375441   -0.065725    0.164652    11.00000    0.01608    0.02098 =
         0.01809   -0.00224    0.00453   -0.00043
C14   1    0.378831    0.016589    0.058157    11.00000    0.02604    0.02634 =
         0.02019    0.00455    0.00689    0.00034
AFIX  43
H14   2    0.379309    0.023494    0.009371    11.00000   -1.20000
AFIX   0
C15   1    0.380495    0.105191    0.105262    11.00000    0.02987    0.02189 =
         0.02118    0.00374    0.00766   -0.00168
AFIX  43
H15   2    0.382447    0.187100    0.096098    11.00000   -1.20000
AFIX   0
C16   1    0.378978   -0.205505    0.066661    11.00000    0.02547    0.02053 =
         0.01321   -0.00127    0.00729   -0.00111
C17   1    0.351970   -0.263920    0.026551    11.00000    0.02596    0.03080 =
         0.01583   -0.00175    0.00730   -0.00592
C18   1    0.355591   -0.380734    0.005856    11.00000    0.03547    0.03420 =
         0.01828   -0.00537    0.01088   -0.01202
AFIX  43
H18   2    0.337722   -0.424265   -0.019541    11.00000   -1.20000
AFIX   0
C19   1    0.384683   -0.433626    0.021748    11.00000    0.05108    0.02629 =
         0.02185   -0.00221    0.01472   -0.00335
AFIX  43
H19   2    0.386509   -0.513858    0.008622    11.00000   -1.20000
AFIX   0
C20   1    0.411405   -0.370767    0.056809    11.00000    0.03498    0.02862 =
         0.02499    0.00014    0.01211    0.00400
AFIX  43
H20   2    0.431382   -0.407259    0.065337    11.00000   -1.20000
AFIX   0
C21   1    0.409097   -0.254530    0.079551    11.00000    0.02821    0.02814 =
         0.01496   -0.00026    0.00774   -0.00048
C22   1    0.320385   -0.202342    0.004063    11.00000    0.02286    0.04563 =
         0.02037   -0.00428    0.00661   -0.00664
AFIX  13
H22   2    0.318806   -0.147222    0.043527    11.00000   -1.20000
AFIX   0
C23   1    0.292470   -0.287860   -0.010180    11.00000    0.02781    0.06638 =
         0.02891   -0.00618    0.00794   -0.01535
AFIX  33
H23A  2    0.272900   -0.242713   -0.024395    11.00000   -1.20000
H23B  2    0.293558   -0.342590   -0.048873    11.00000   -1.20000
H23C  2    0.293132   -0.332871    0.033638    11.00000   -1.20000
AFIX   0
C24   1    0.317752   -0.128300   -0.064814    11.00000    0.02774    0.04748 =
         0.02958    0.00383    0.00204   -0.00032
AFIX  33
H24A  2    0.297292   -0.089077   -0.078734    11.00000   -1.20000
H24B  2    0.334367   -0.068460   -0.055518    11.00000   -1.20000
H24C  2    0.319929   -0.180481   -0.103799    11.00000   -1.20000
AFIX   0
C25   1    0.438639   -0.183894    0.113481    11.00000    0.01945    0.03561 =
         0.02304   -0.00607    0.00269   -0.00023
AFIX  13
H25   2    0.433851   -0.129528    0.150096    11.00000   -1.20000
AFIX   0
C26   1    0.466873   -0.259802    0.151314    11.00000    0.02368    0.05380 =
         0.02768    0.00055    0.00528    0.00531
AFIX  33
H26A  2    0.484861   -0.208367    0.171658    11.00000   -1.20000
H26B  2    0.461787   -0.305419    0.189951    11.00000   -1.20000
H26C  2    0.472030   -0.314172    0.116534    11.00000   -1.20000
AFIX   0
C27   1    0.447991   -0.107032    0.056352    11.00000    0.02749    0.03988 =
         0.03068    0.00307    0.00506   -0.00334
AFIX  33
H27A  2    0.466998   -0.062244    0.079003    11.00000   -1.20000
H27B  2    0.451952   -0.158136    0.018645    11.00000   -1.20000
H27C  2    0.430963   -0.051901    0.035126    11.00000   -1.20000
AFIX   0
C28   1    0.382023    0.122774    0.235061    11.00000    0.02642    0.01742 =
         0.01817   -0.00056    0.00682   -0.00565
C29   1    0.358106    0.199979    0.240341    11.00000    0.02683    0.01843 =
         0.02381    0.00158    0.01030   -0.00142
C30   1    0.361604    0.257640    0.306355    11.00000    0.03584    0.02295 =
         0.03271   -0.00337    0.01587    0.00103
AFIX  43
H30   2    0.345404    0.308423    0.312478    11.00000   -1.20000
AFIX   0
C31   1    0.387921    0.242463    0.362460    11.00000    0.04416    0.02253 =
         0.02043   -0.00339    0.00802   -0.00025
AFIX  43
H31   2    0.389487    0.280571    0.407185    11.00000   -1.20000
AFIX   0
C32   1    0.412076    0.171710    0.353672    11.00000    0.03314    0.02924 =
         0.01781   -0.00032    0.00278   -0.00380
AFIX  43
H32   2    0.430545    0.164714    0.392057    11.00000   -1.20000
AFIX   0
C33   1    0.410044    0.110466    0.290065    11.00000    0.02610    0.01930 =
         0.02007    0.00099    0.00508   -0.00491
C34   1    0.329892    0.227443    0.178118    11.00000    0.02572    0.02318 =
         0.03111   -0.00269    0.00641    0.00200
AFIX  13
H34   2    0.328137    0.164788    0.140621    11.00000   -1.20000
AFIX   0
C35   1    0.334971    0.347737    0.145161    11.00000    0.03319    0.03283 =
         0.03426    0.00375    0.00294    0.00240
AFIX  33
H35A  2    0.316821    0.365995    0.104925    11.00000   -1.20000
H35B  2    0.337481    0.409732    0.181803    11.00000   -1.20000
H35C  2    0.353839    0.343964    0.127802    11.00000   -1.20000
AFIX   0
C36   1    0.299067    0.231591    0.200106    11.00000    0.02946    0.03514 =
         0.05237   -0.00893    0.01317    0.00293
AFIX  33
H36A  2    0.281777    0.249596    0.157888    11.00000   -1.20000
H36B  2    0.295373    0.154665    0.219902    11.00000   -1.20000
H36C  2    0.300356    0.293164    0.236579    11.00000   -1.20000
AFIX   0
C37   1    0.437194    0.034073    0.281231    11.00000    0.02141    0.02947 =
         0.02948   -0.00427    0.00183    0.00121
AFIX  13
H37   2    0.428121   -0.041116    0.257105    11.00000   -1.20000
AFIX   0
C38   1    0.460565    0.000742    0.352085    11.00000    0.03162    0.03751 =
         0.03319   -0.00153   -0.00554    0.00440
AFIX  33
H38A  2    0.477266   -0.048051    0.342289    11.00000   -1.20000
H38B  2    0.469635    0.072863    0.377478    11.00000   -1.20000
H38C  2    0.449795   -0.043980    0.381967    11.00000   -1.20000
AFIX   0
C39   1    0.454364    0.095891    0.231745    11.00000    0.02727    0.05602 =
         0.04210    0.00148    0.01362    0.00199
AFIX  33
H39A  2    0.471728    0.045965    0.226522    11.00000   -1.20000
H39B  2    0.439751    0.108932    0.184431    11.00000   -1.20000
H39C  2    0.462564    0.172199    0.252720    11.00000   -1.20000
AFIX   0
C40   1    0.479454    0.253568    0.011540    11.00000    0.05853    0.04832 =
         0.05713   -0.00613   -0.00533   -0.00735
AFIX  43
H40   2    0.483371    0.207419   -0.026333    11.00000   -1.20000
AFIX   0
C41   1    0.452362    0.240925    0.026897    11.00000    0.05049    0.06041 =
         0.09343    0.03909   -0.02255   -0.03000
AFIX  43
H41   2    0.437087    0.186991    0.000727    11.00000   -1.20000
AFIX   0
C42   1    0.446404    0.312023    0.085247    11.00000    0.05248    0.05775 =
         0.12331    0.04769    0.02005   -0.00610
AFIX  43
H42   2    0.427009    0.307083    0.097403    11.00000   -1.20000
AFIX   0
C43   1    0.469895    0.386492    0.122030    11.00000    0.06066    0.06808 =
         0.06480    0.00564    0.03214    0.01290
AFIX  43
H43   2    0.466896    0.431925    0.161123    11.00000   -1.20000
AFIX   0
C44   1    0.497335    0.395857    0.103131    11.00000    0.03839    0.08198 =
         0.07704   -0.03253    0.00995   -0.00325
AFIX  43
H44   2    0.513191    0.448312    0.128592    11.00000   -1.20000
AFIX   0
C45   1    0.502086    0.329554    0.047329    11.00000    0.03405    0.08216 =
         0.07639   -0.02980    0.01615   -0.00226
AFIX  43
H45   2    0.521116    0.336692    0.033735    11.00000   -1.20000
AFIX   0
C46   1    0.229261    0.182533    0.025552    11.00000    0.03651    0.06368 =
         0.03317    0.00760    0.00971   -0.00683
AFIX  43
H46   2    0.215095    0.136002    0.043395    11.00000   -1.20000
AFIX   0
C47   1    0.224971    0.302742    0.018165    11.00000    0.03254    0.06968 =
         0.02980    0.00289    0.00734    0.00283
AFIX  43
H47   2    0.207718    0.339090    0.030341    11.00000   -1.20000
AFIX   0
C48   1    0.245832    0.371170   -0.007087    11.00000    0.04771    0.05565 =
         0.02984    0.00587    0.00394    0.00094
AFIX  43
H48   2    0.243045    0.454478   -0.011689    11.00000   -1.20000
AFIX   0
HKLF 4

REM  complex7
REM R1 =  0.0423 for    9483 Fo > 4sig(Fo)  and  0.0458 for all   10175 data
REM    496 parameters refined using      0 restraints

END

WGHT      0.0355     43.3664

REM Instructions for potential hydrogen bonds
EQIV $1 x, -y, z-1/2
HTAB C15 Cl2_$1

REM Highest difference peak  2.871,  deepest hole -1.347,  1-sigma level  0.127
Q1    1   0.3474 -0.1145  0.3299  11.00000  0.05    2.87
Q2    1   0.4572  0.2047  0.0095  11.00000  0.05    1.39
Q3    1   0.3302 -0.1678  0.4230  11.00000  0.05    1.37
Q4    1   0.3644 -0.2398  0.2311  11.00000  0.05    1.30
Q5    1   0.3196 -0.1124  0.3205  11.00000  0.05    1.16
;

loop_
_symmetry_equiv_pos_site_id
_space_group_symop_operation_xyz
1 +X,+Y,+Z
2 -X,+Y,1/2-Z
3 -X,-Y,-Z
4 +X,-Y,1/2+Z
5 1/2+X,1/2+Y,+Z
6 1/2-X,1/2+Y,1/2-Z
7 1/2-X,1/2-Y,-Z
8 1/2+X,1/2-Y,1/2+Z

loop_
_atom_site_label
_atom_site_type_symbol
_atom_site_fract_x
_atom_site_fract_y
_atom_site_fract_z
_atom_site_U_iso_or_equiv
_atom_site_adp_type
_atom_site_occupancy
_atom_site_site_symmetry_multiplicity
_atom_site_calc_flag
_atom_site_refinement_flags
Ta1 Ta 0.34775(2) 0.70515(2) 0.33032(2) 0.01876(6) Uani 1 8 d .
Ni1 Ni 0.36508(2) 0.82959(4) 0.23519(3) 0.01944(11) Uani 1 8 d .
Cl1 Cl 0.31847(2) 0.52933(9) 0.33027(6) 0.0268(2) Uani 1 8 d .
Cl2 Cl 0.35180(3) 0.72333(9) 0.45519(5) 0.0276(2) Uani 1 8 d .
Cl3 Cl 0.37512(3) 0.89986(9) 0.34975(5) 0.0290(2) Uani 1 8 d .
N1 N 0.37625(7) 0.9121(3) 0.09494(17) 0.0193(6) Uani 1 8 d .
N2 N 0.37884(7) 1.0552(3) 0.16994(17) 0.0182(6) Uani 1 8 d .
C1 C 0.37998(9) 0.6482(3) 0.2787(2) 0.0211(8) Uani 1 8 d .
C2 C 0.36098(10) 0.6523(3) 0.2077(2) 0.0217(8) Uani 1 8 d .
C3 C 0.33070(10) 0.7119(3) 0.1893(2) 0.0208(8) Uani 1 8 d .
C4 C 0.31826(9) 0.7731(4) 0.2392(2) 0.0207(8) Uani 1 8 d .
C5 C 0.41272(9) 0.5951(4) 0.3035(2) 0.0238(8) Uani 1 8 d .
C6 C 0.41654(10) 0.5418(4) 0.3786(2) 0.0291(9) Uani 1 8 d .
C7 C 0.41769(11) 0.4983(4) 0.2518(2) 0.0320(10) Uani 1 8 d .
C8 C 0.43668(10) 0.6952(4) 0.3090(3) 0.0305(10) Uani 1 8 d .
C9 C 0.28689(9) 0.8354(4) 0.2204(2) 0.0259(9) Uani 1 8 d .
C10 C 0.28293(10) 0.9152(4) 0.1541(2) 0.0291(9) Uani 1 8 d .
C11 C 0.28418(12) 0.9094(5) 0.2845(3) 0.0401(12) Uani 1 8 d .
C12 C 0.26106(10) 0.7404(5) 0.2042(3) 0.0377(11) Uani 1 8 d .
C13 C 0.37544(8) 0.9343(3) 0.1646(2) 0.0184(7) Uani 1 8 d .
C14 C 0.37883(9) 1.0166(4) 0.0582(2) 0.0240(8) Uani 1 8 d .
C15 C 0.38049(9) 1.1052(4) 0.1053(2) 0.0241(8) Uani 1 8 d .
C16 C 0.37898(9) 0.7945(3) 0.0667(2) 0.0193(8) Uani 1 8 d .
C17 C 0.35197(10) 0.7361(4) 0.0266(2) 0.0239(8) Uani 1 8 d .
C18 C 0.35559(10) 0.6193(4) 0.0059(2) 0.0286(9) Uani 1 8 d .
C19 C 0.38468(11) 0.5664(4) 0.0217(2) 0.0321(10) Uani 1 8 d .
C20 C 0.41141(11) 0.6292(4) 0.0568(2) 0.0287(9) Uani 1 8 d .
C21 C 0.40910(10) 0.7455(4) 0.0795(2) 0.0234(8) Uani 1 8 d .
C22 C 0.32039(10) 0.7977(4) 0.0041(2) 0.0295(10) Uani 1 8 d .
C23 C 0.29247(11) 0.7121(5) -0.0102(3) 0.0410(13) Uani 1 8 d .
C24 C 0.31775(11) 0.8717(5) -0.0648(3) 0.0360(11) Uani 1 8 d .
C25 C 0.43864(9) 0.8161(4) 0.1135(2) 0.0266(9) Uani 1 8 d .
C26 C 0.46687(10) 0.7402(5) 0.1513(3) 0.0353(11) Uani 1 8 d .
C27 C 0.44799(10) 0.8930(4) 0.0563(2) 0.0332(10) Uani 1 8 d .
C28 C 0.38202(9) 1.1228(3) 0.2351(2) 0.0205(8) Uani 1 8 d .
C29 C 0.35811(10) 1.2000(3) 0.2403(2) 0.0223(8) Uani 1 8 d .
C30 C 0.36160(11) 1.2576(4) 0.3064(2) 0.0292(9) Uani 1 8 d .
C31 C 0.38792(11) 1.2425(4) 0.3625(2) 0.0291(9) Uani 1 8 d .
C32 C 0.41208(10) 1.1717(4) 0.3537(2) 0.0275(9) Uani 1 8 d .
C33 C 0.41004(9) 1.1105(3) 0.2901(2) 0.0220(8) Uani 1 8 d .
C34 C 0.32989(10) 1.2274(4) 0.1781(2) 0.0269(9) Uani 1 8 d .
C35 C 0.33497(11) 1.3477(4) 0.1452(3) 0.0346(10) Uani 1 8 d .
C36 C 0.29907(11) 1.2316(5) 0.2001(3) 0.0385(11) Uani 1 8 d .
C37 C 0.43719(9) 1.0341(4) 0.2812(2) 0.0277(9) Uani 1 8 d .
C38 C 0.46057(11) 1.0007(4) 0.3521(3) 0.0368(11) Uani 1 8 d .
C39 C 0.45436(11) 1.0959(5) 0.2317(3) 0.0410(12) Uani 1 8 d .
C40 C 0.47945(15) 1.2536(6) 0.0115(4) 0.0586(16) Uani 1 8 d .
C41 C 0.45236(16) 1.2409(7) 0.0269(5) 0.076(3) Uani 1 8 d .
C42 C 0.44640(17) 1.3120(6) 0.0853(5) 0.078(3) Uani 1 8 d .
C43 C 0.46990(15) 1.3865(6) 0.1220(4) 0.0616(17) Uani 1 8 d .
C44 C 0.49733(14) 1.3959(7) 0.1031(4) 0.0668(19) Uani 1 8 d .
C45 C 0.50209(14) 1.3296(6) 0.0473(4) 0.0639(18) Uani 1 8 d .
C46 C 0.22926(12) 1.1825(5) 0.0256(3) 0.0444(13) Uani 1 8 d .
C47 C 0.22497(12) 1.3027(5) 0.0182(3) 0.0442(13) Uani 1 8 d .
C48 C 0.24583(13) 1.3712(5) -0.0071(3) 0.0456(13) Uani 1 8 d .
H6A H 0.43748 0.50699 0.39568 0.0349 Uiso 1 8 calc R
H6B H 0.4139 0.60405 0.41183 0.0349 Uiso 1 8 calc R
H6C H 0.4007 0.48018 0.37606 0.0349 Uiso 1 8 calc R
H7A H 0.4389 0.46603 0.26916 0.0384 Uiso 1 8 calc R
H7B H 0.40236 0.43486 0.24956 0.0384 Uiso 1 8 calc R
H7C H 0.41499 0.53216 0.20379 0.0384 Uiso 1 8 calc R
H8A H 0.45791 0.66255 0.32487 0.0366 Uiso 1 8 calc R
H8B H 0.43373 0.7326 0.26183 0.0366 Uiso 1 8 calc R
H8C H 0.43372 0.75428 0.34382 0.0366 Uiso 1 8 calc R
H10A H 0.26243 0.9541 0.14345 0.0349 Uiso 1 8 calc R
H10B H 0.29947 0.97534 0.16382 0.0349 Uiso 1 8 calc R
H10C H 0.28436 0.86708 0.11284 0.0349 Uiso 1 8 calc R
H11A H 0.26391 0.95004 0.27276 0.0482 Uiso 1 8 calc R
H11B H 0.28582 0.85762 0.32613 0.0482 Uiso 1 8 calc R
H11C H 0.30108 0.96805 0.29591 0.0482 Uiso 1 8 calc R
H12A H 0.24049 0.77891 0.19185 0.0452 Uiso 1 8 calc R
H12B H 0.26313 0.69154 0.16372 0.0452 Uiso 1 8 calc R
H12C H 0.26311 0.69034 0.24667 0.0452 Uiso 1 8 calc R
H14 H 0.37931 1.02349 0.00937 0.0288 Uiso 1 8 calc R
H15 H 0.38245 1.1871 0.0961 0.0290 Uiso 1 8 calc R
H18 H 0.33772 0.57574 -0.01954 0.0343 Uiso 1 8 calc R
H19 H 0.38651 0.48614 0.00862 0.0385 Uiso 1 8 calc R
H20 H 0.43138 0.59274 0.06534 0.0345 Uiso 1 8 calc R
H22 H 0.31881 0.85278 0.04353 0.0353 Uiso 1 8 calc R
H23A H 0.2729 0.75729 -0.02439 0.0491 Uiso 1 8 calc R
H23B H 0.29356 0.65741 -0.04887 0.0491 Uiso 1 8 calc R
H23C H 0.29313 0.66713 0.03364 0.0491 Uiso 1 8 calc R
H24A H 0.29729 0.91092 -0.07873 0.0432 Uiso 1 8 calc R
H24B H 0.33437 0.93154 -0.05552 0.0432 Uiso 1 8 calc R
H24C H 0.31993 0.81952 -0.1038 0.0432 Uiso 1 8 calc R
H25 H 0.43385 0.87047 0.1501 0.0319 Uiso 1 8 calc R
H26A H 0.48486 0.79163 0.17166 0.0424 Uiso 1 8 calc R
H26B H 0.46179 0.69458 0.18995 0.0424 Uiso 1 8 calc R
H26C H 0.47203 0.68583 0.11653 0.0424 Uiso 1 8 calc R
H27A H 0.467 0.93776 0.079 0.0398 Uiso 1 8 calc R
H27B H 0.45195 0.84186 0.01865 0.0398 Uiso 1 8 calc R
H27C H 0.43096 0.9481 0.03513 0.0398 Uiso 1 8 calc R
H30 H 0.3454 1.30842 0.31248 0.0350 Uiso 1 8 calc R
H31 H 0.38949 1.28057 0.40719 0.0350 Uiso 1 8 calc R
H32 H 0.43054 1.16471 0.39206 0.0330 Uiso 1 8 calc R
H34 H 0.32814 1.16479 0.14062 0.0322 Uiso 1 8 calc R
H35A H 0.31682 1.366 0.10492 0.0415 Uiso 1 8 calc R
H35B H 0.33748 1.40973 0.1818 0.0415 Uiso 1 8 calc R
H35C H 0.35384 1.34396 0.1278 0.0415 Uiso 1 8 calc R
H36A H 0.28178 1.2496 0.15789 0.0463 Uiso 1 8 calc R
H36B H 0.29537 1.15467 0.2199 0.0463 Uiso 1 8 calc R
H36C H 0.30036 1.29316 0.23658 0.0463 Uiso 1 8 calc R
H37 H 0.42812 0.95888 0.25711 0.0333 Uiso 1 8 calc R
H38A H 0.47727 0.95195 0.34229 0.0441 Uiso 1 8 calc R
H38B H 0.46964 1.07286 0.37748 0.0441 Uiso 1 8 calc R
H38C H 0.4498 0.95602 0.38197 0.0441 Uiso 1 8 calc R
H39A H 0.47173 1.04597 0.22652 0.0491 Uiso 1 8 calc R
H39B H 0.43975 1.10893 0.18443 0.0491 Uiso 1 8 calc R
H39C H 0.46256 1.1722 0.25272 0.0491 Uiso 1 8 calc R
H40 H 0.48337 1.20742 -0.02633 0.0703 Uiso 1 8 calc R
H41 H 0.43709 1.18699 0.00073 0.0912 Uiso 1 8 calc R
H42 H 0.42701 1.30708 0.0974 0.0942 Uiso 1 8 calc R
H43 H 0.4669 1.43192 0.16112 0.0739 Uiso 1 8 calc R
H44 H 0.51319 1.44831 0.12859 0.0802 Uiso 1 8 calc R
H45 H 0.52112 1.33669 0.03374 0.0767 Uiso 1 8 calc R
H46 H 0.2151 1.136 0.04339 0.0532 Uiso 1 8 calc R
H47 H 0.20772 1.33909 0.03034 0.0530 Uiso 1 8 calc R
H48 H 0.24304 1.45448 -0.01169 0.0547 Uiso 1 8 calc R
H2 H 0.36807 0.61516 0.17065 0.0260 Uiso 1 8 calc R
H3 H 0.31859 0.70935 0.14064 0.0250 Uiso 1 8 calc R

loop_
_atom_site_aniso_label
_atom_site_aniso_U_11
_atom_site_aniso_U_22
_atom_site_aniso_U_33
_atom_site_aniso_U_12
_atom_site_aniso_U_13
_atom_site_aniso_U_23
Ta1 0.02127(10) 0.01959(9) 0.01603(10) 0.00036(5) 0.00600(7) 0.00058(5)
Ni1 0.0223(2) 0.0202(2) 0.0163(3) -0.00192(19) 0.00578(19) -0.00019(19)
Cl1 0.0320(5) 0.0215(5) 0.0286(5) -0.0040(4) 0.0112(4) 0.0019(4)
Cl2 0.0371(6) 0.0315(5) 0.0156(5) -0.0017(4) 0.0095(4) -0.0005(4)
Cl3 0.0419(6) 0.0272(5) 0.0194(5) -0.0108(4) 0.0105(4) -0.0038(4)
N1 0.0218(16) 0.0190(16) 0.0179(16) -0.0018(12) 0.0066(13) -0.0018(13)
N2 0.0200(15) 0.0206(16) 0.0150(16) -0.0023(12) 0.0061(12) 0.0007(12)
C1 0.0235(19) 0.0198(18) 0.022(2) -0.0008(15) 0.0090(16) 0.0019(15)
C2 0.033(2) 0.0193(18) 0.0136(18) 0.0026(16) 0.0078(16) 0.0036(14)
C3 0.026(2) 0.0176(18) 0.019(2) -0.0001(14) 0.0070(16) 0.0028(14)
C4 0.0154(17) 0.0250(19) 0.022(2) -0.0033(15) 0.0049(15) 0.0014(16)
C5 0.0219(19) 0.027(2) 0.023(2) 0.0024(16) 0.0070(16) 0.0046(16)
C6 0.031(2) 0.032(2) 0.024(2) 0.0057(18) 0.0076(18) 0.0061(18)
C7 0.033(2) 0.035(2) 0.030(2) 0.0128(19) 0.0116(19) -0.0000(19)
C8 0.020(2) 0.036(2) 0.036(3) -0.0010(17) 0.0092(19) 0.0057(19)
C9 0.023(2) 0.033(2) 0.023(2) 0.0051(17) 0.0078(16) 0.0011(18)
C10 0.025(2) 0.034(2) 0.028(2) 0.0085(18) 0.0073(18) 0.0051(18)
C11 0.039(3) 0.054(3) 0.029(3) 0.015(2) 0.012(2) -0.000(2)
C12 0.021(2) 0.052(3) 0.038(3) -0.002(2) 0.0038(19) 0.010(2)
C13 0.0161(17) 0.0210(18) 0.0181(19) -0.0004(14) 0.0045(14) -0.0022(15)
C14 0.026(2) 0.026(2) 0.020(2) 0.0003(16) 0.0069(16) 0.0046(16)
C15 0.030(2) 0.0219(19) 0.021(2) -0.0017(16) 0.0077(17) 0.0037(16)
C16 0.025(2) 0.0205(19) 0.0132(19) -0.0011(14) 0.0073(15) -0.0013(14)
C17 0.026(2) 0.031(2) 0.0158(19) -0.0059(17) 0.0073(16) -0.0018(16)
C18 0.035(2) 0.034(2) 0.018(2) -0.0120(19) 0.0109(17) -0.0054(18)
C19 0.051(3) 0.026(2) 0.022(2) -0.003(2) 0.015(2) -0.0022(18)
C20 0.035(2) 0.029(2) 0.025(2) 0.0040(18) 0.0121(18) 0.0001(18)
C21 0.028(2) 0.028(2) 0.0150(19) -0.0005(17) 0.0077(16) -0.0003(16)
C22 0.023(2) 0.046(3) 0.020(2) -0.0066(18) 0.0066(17) -0.0043(18)
C23 0.028(2) 0.066(4) 0.029(3) -0.015(2) 0.008(2) -0.006(2)
C24 0.028(2) 0.047(3) 0.030(2) -0.000(2) 0.0020(19) 0.004(2)
C25 0.0194(19) 0.036(2) 0.023(2) -0.0002(17) 0.0027(16) -0.0061(18)
C26 0.024(2) 0.054(3) 0.028(2) 0.005(2) 0.0053(18) 0.001(2)
C27 0.027(2) 0.040(3) 0.031(2) -0.0033(19) 0.0051(19) 0.003(2)
C28 0.026(2) 0.0174(18) 0.0182(19) -0.0056(15) 0.0068(15) -0.0006(15)
C29 0.027(2) 0.0184(19) 0.024(2) -0.0014(15) 0.0103(17) 0.0016(15)
C30 0.036(2) 0.023(2) 0.033(2) 0.0010(18) 0.0159(19) -0.0034(18)
C31 0.044(3) 0.023(2) 0.020(2) -0.0003(18) 0.0080(19) -0.0034(17)
C32 0.033(2) 0.029(2) 0.018(2) -0.0038(18) 0.0028(17) -0.0003(17)
C33 0.026(2) 0.0193(18) 0.020(2) -0.0049(15) 0.0051(16) 0.0010(15)
C34 0.026(2) 0.023(2) 0.031(2) 0.0020(16) 0.0064(18) -0.0027(18)
C35 0.033(2) 0.033(2) 0.034(3) 0.0024(19) 0.003(2) 0.004(2)
C36 0.029(2) 0.035(2) 0.052(3) 0.003(2) 0.013(2) -0.009(2)
C37 0.0214(19) 0.029(2) 0.029(2) 0.0012(17) 0.0018(17) -0.0043(18)
C38 0.032(2) 0.038(3) 0.033(3) 0.004(2) -0.006(2) -0.002(2)
C39 0.027(2) 0.056(3) 0.042(3) 0.002(2) 0.014(2) 0.001(2)
C40 0.059(4) 0.048(3) 0.057(4) -0.007(3) -0.005(3) -0.006(3)
C41 0.050(4) 0.060(4) 0.093(6) -0.030(3) -0.023(4) 0.039(4)
C42 0.052(4) 0.058(4) 0.123(7) -0.006(3) 0.020(4) 0.048(5)
C43 0.061(4) 0.068(4) 0.065(4) 0.013(3) 0.032(3) 0.006(3)
C44 0.038(3) 0.082(5) 0.077(5) -0.003(3) 0.010(3) -0.033(4)
C45 0.034(3) 0.082(5) 0.076(5) -0.002(3) 0.016(3) -0.030(4)
C46 0.037(3) 0.064(4) 0.033(3) -0.007(2) 0.010(2) 0.008(3)
C47 0.033(3) 0.070(4) 0.030(3) 0.003(2) 0.007(2) 0.003(2)
C48 0.048(3) 0.056(3) 0.030(3) 0.001(3) 0.004(2) 0.006(2)

loop_
_atom_type_symbol
_atom_type_description
_atom_type_scat_dispersion_real
_atom_type_scat_dispersion_imag
_atom_type_scat_source
C C 0.0033 0.0016
;
International Tables for Crystallography
(Vol. C, Tables 4.2.6.8 and 6.1.1.4)
;
H H 0.0000 0.0000
;
International Tables for Crystallography
(Vol. C, Table 6.1.1.4)
;
Cl Cl 0.1484 0.1585
;
International Tables for Crystallography
(Vol. C, Tables 4.2.6.8 and 6.1.1.4)
;
N N 0.0061 0.0033
;
International Tables for Crystallography
(Vol. C, Tables 4.2.6.8 and 6.1.1.4)
;
Ni Ni 0.3393 1.1124
;
International Tables for Crystallography
(Vol. C, Tables 4.2.6.8 and 6.1.1.4)
;
Ta Ta -0.7052 6.5227
;
International Tables for Crystallography
(Vol. C, Tables 4.2.6.8 and 6.1.1.4)
;

loop_
_geom_angle_atom_site_label_1
_geom_angle_atom_site_label_2
_geom_angle_atom_site_label_3
_geom_angle
_geom_angle_publ_flag
_geom_angle_site_symmetry_1
_geom_angle_site_symmetry_3
Ni1 Ta1 Cl1 136.08(3) yes . .
Ni1 Ta1 Cl2 135.72(4) yes . .
Ni1 Ta1 Cl3 53.31(3) yes . .
Ni1 Ta1 C1 56.61(11) yes . .
Ni1 Ta1 C2 46.50(9) yes . .
Ni1 Ta1 C3 46.07(9) yes . .
Ni1 Ta1 C4 55.03(12) yes . .
Cl1 Ta1 Cl2 88.12(4) yes . .
Cl1 Ta1 Cl3 169.58(5) yes . .
Cl1 Ta1 C1 100.84(11) yes . .
Cl1 Ta1 C2 93.50(9) yes . .
Cl1 Ta1 C3 90.96(9) yes . .
Cl1 Ta1 C4 95.13(12) yes . .
Cl2 Ta1 Cl3 82.42(4) yes . .
Cl2 Ta1 C1 130.12(11) yes . .
Cl2 Ta1 C2 161.55(10) yes . .
Cl2 Ta1 C3 166.37(11) yes . .
Cl2 Ta1 C4 134.38(13) yes . .
Cl3 Ta1 C1 88.66(12) yes . .
Cl3 Ta1 C2 96.86(9) yes . .
Cl3 Ta1 C3 97.20(9) yes . .
Cl3 Ta1 C4 88.42(11) yes . .
C1 Ta1 C2 31.63(13) yes . .
C1 Ta1 C3 63.37(14) yes . .
C1 Ta1 C4 93.97(16) yes . .
C2 Ta1 C3 32.08(13) yes . .
C2 Ta1 C4 63.82(15) yes . .
C3 Ta1 C4 32.21(16) yes . .
Ta1 Ni1 Cl3 61.25(4) yes . .
Ta1 Ni1 C1 49.57(12) yes . .
Ta1 Ni1 C2 68.47(12) yes . .
Ta1 Ni1 C3 68.01(13) yes . .
Ta1 Ni1 C4 49.79(10) yes . .
Ta1 Ni1 C13 174.79(12) yes . .
Cl3 Ni1 C1 89.57(11) yes . .
Cl3 Ni1 C2 124.60(11) yes . .
Cl3 Ni1 C3 125.44(14) yes . .
Cl3 Ni1 C4 90.61(12) yes . .
Cl3 Ni1 C13 116.41(11) yes . .
C1 Ni1 C2 37.77(14) yes . .
C1 Ni1 C3 71.29(14) yes . .
C1 Ni1 C4 84.73(15) yes . .
C1 Ni1 C13 135.64(17) yes . .
C2 Ni1 C3 41.59(16) yes . .
C2 Ni1 C4 72.98(17) yes . .
C2 Ni1 C13 115.45(17) yes . .
C3 Ni1 C4 38.76(17) yes . .
C3 Ni1 C13 112.31(16) yes . .
C4 Ni1 C13 127.02(14) yes . .
Ta1 Cl3 Ni1 65.44(3) yes . .
C13 N1 C14 111.6(3) yes . .
C13 N1 C16 124.0(3) yes . .
C14 N1 C16 123.7(3) yes . .
C13 N2 C15 111.6(3) yes . .
C13 N2 C28 125.0(3) yes . .
C15 N2 C28 123.4(3) yes . .
Ta1 C1 Ni1 73.82(13) yes . .
Ta1 C1 C2 98.6(3) yes . .
Ta1 C1 C5 134.4(3) yes . .
Ni1 C1 C2 64.2(2) yes . .
Ni1 C1 C5 129.5(3) yes . .
C2 C1 C5 126.3(4) yes . .
Ta1 C2 Ni1 65.03(11) yes . .
Ta1 C2 C1 49.8(2) yes . .
Ta1 C2 C3 72.9(2) yes . .
Ni1 C2 C1 78.0(2) yes . .
Ni1 C2 C3 68.1(2) yes . .
C1 C2 C3 121.8(4) yes . .
Ta1 C3 Ni1 65.92(11) yes . .
Ta1 C3 C2 75.0(2) yes . .
Ta1 C3 C4 50.50(19) yes . .
Ni1 C3 C2 70.3(2) yes . .
Ni1 C3 C4 76.5(2) yes . .
C2 C3 C4 124.1(3) yes . .
Ta1 C4 Ni1 75.18(12) yes . .
Ta1 C4 C3 97.3(3) yes . .
Ta1 C4 C9 135.9(3) yes . .
Ni1 C4 C3 64.8(2) yes . .
Ni1 C4 C9 132.4(3) yes . .
C3 C4 C9 124.3(3) yes . .
C1 C5 C6 107.9(4) yes . .
C1 C5 C7 111.4(3) yes . .
C1 C5 C8 108.4(3) yes . .
C6 C5 C7 109.5(3) yes . .
C6 C5 C8 108.8(3) yes . .
C7 C5 C8 110.8(4) yes . .
C4 C9 C10 111.6(4) yes . .
C4 C9 C11 109.0(3) yes . .
C4 C9 C12 108.1(4) yes . .
C10 C9 C11 109.7(4) yes . .
C10 C9 C12 109.0(3) yes . .
C11 C9 C12 109.4(4) yes . .
Ni1 C13 N1 130.0(3) yes . .
Ni1 C13 N2 126.4(3) yes . .
N1 C13 N2 102.9(3) yes . .
N1 C14 C15 106.5(4) yes . .
N2 C15 C14 107.4(4) yes . .
N1 C16 C17 119.5(3) yes . .
N1 C16 C21 117.6(3) yes . .
C17 C16 C21 122.9(4) yes . .
C16 C17 C18 117.0(4) yes . .
C16 C17 C22 121.8(4) yes . .
C18 C17 C22 121.1(4) yes . .
C17 C18 C19 121.1(4) yes . .
C18 C19 C20 120.7(4) yes . .
C19 C20 C21 120.6(4) yes . .
C16 C21 C20 117.4(4) yes . .
C16 C21 C25 122.5(4) yes . .
C20 C21 C25 120.1(4) yes . .
C17 C22 C23 113.6(4) yes . .
C17 C22 C24 110.3(4) yes . .
C23 C22 C24 108.2(3) yes . .
C21 C25 C26 114.3(4) yes . .
C21 C25 C27 110.5(3) yes . .
C26 C25 C27 108.4(4) yes . .
N2 C28 C29 119.5(3) yes . .
N2 C28 C33 117.8(3) yes . .
C29 C28 C33 122.7(4) yes . .
C28 C29 C30 116.9(4) yes . .
C28 C29 C34 123.5(4) yes . .
C30 C29 C34 119.5(4) yes . .
C29 C30 C31 121.6(4) yes . .
C30 C31 C32 119.9(4) yes . .
C31 C32 C33 121.6(4) yes . .
C28 C33 C32 117.0(4) yes . .
C28 C33 C37 122.3(4) yes . .
C32 C33 C37 120.7(3) yes . .
C29 C34 C35 109.1(3) yes . .
C29 C34 C36 113.2(4) yes . .
C35 C34 C36 109.0(4) yes . .
C33 C37 C38 114.0(4) yes . .
C33 C37 C39 110.3(4) yes . .
C38 C37 C39 109.8(4) yes . .
C41 C40 C45 123.1(7) yes . .
C40 C41 C42 118.3(6) yes . .
C41 C42 C43 117.7(7) yes . .
C42 C43 C44 121.0(7) yes . .
C43 C44 C45 120.0(6) yes . .
C40 C45 C44 119.8(7) yes . .
C47 C46 C48 120.3(6) yes . 7_575
C46 C47 C48 120.0(5) yes . .
C46 C48 C47 119.7(6) yes 7_575 .
Ta1 C2 H2 164.788 no . .
Ni1 C2 H2 126.582 no . .
C1 C2 H2 119.108 no . .
C3 C2 H2 119.125 no . .
Ta1 C3 H3 162.778 no . .
Ni1 C3 H3 127.593 no . .
C2 C3 H3 117.935 no . .
C4 C3 H3 117.947 no . .
C5 C6 H6A 109.452 no . .
C5 C6 H6B 109.479 no . .
C5 C6 H6C 109.489 no . .
H6A C6 H6B 109.459 no . .
H6A C6 H6C 109.466 no . .
H6B C6 H6C 109.481 no . .
C5 C7 H7A 109.456 no . .
C5 C7 H7B 109.471 no . .
C5 C7 H7C 109.468 no . .
H7A C7 H7B 109.476 no . .
H7A C7 H7C 109.478 no . .
H7B C7 H7C 109.479 no . .
C5 C8 H8A 109.464 no . .
C5 C8 H8B 109.483 no . .
C5 C8 H8C 109.481 no . .
H8A C8 H8B 109.461 no . .
H8A C8 H8C 109.462 no . .
H8B C8 H8C 109.477 no . .
C9 C10 H10A 109.464 no . .
C9 C10 H10B 109.466 no . .
C9 C10 H10C 109.467 no . .
H10A C10 H10B 109.476 no . .
H10A C10 H10C 109.479 no . .
H10B C10 H10C 109.476 no . .
C9 C11 H11A 109.476 no . .
C9 C11 H11B 109.471 no . .
C9 C11 H11C 109.452 no . .
H11A C11 H11B 109.496 no . .
H11A C11 H11C 109.468 no . .
H11B C11 H11C 109.464 no . .
C9 C12 H12A 109.476 no . .
C9 C12 H12B 109.459 no . .
C9 C12 H12C 109.478 no . .
H12A C12 H12B 109.477 no . .
H12A C12 H12C 109.471 no . .
H12B C12 H12C 109.466 no . .
N1 C14 H14 126.752 no . .
C15 C14 H14 126.762 no . .
N2 C15 H15 126.308 no . .
C14 C15 H15 126.310 no . .
C17 C18 H18 119.475 no . .
C19 C18 H18 119.473 no . .
C18 C19 H19 119.645 no . .
C20 C19 H19 119.615 no . .
C19 C20 H20 119.724 no . .
C21 C20 H20 119.726 no . .
C17 C22 H22 108.207 no . .
C23 C22 H22 108.198 no . .
C24 C22 H22 108.207 no . .
C22 C23 H23A 109.474 no . .
C22 C23 H23B 109.463 no . .
C22 C23 H23C 109.474 no . .
H23A C23 H23B 109.482 no . .
H23A C23 H23C 109.462 no . .
H23B C23 H23C 109.472 no . .
C22 C24 H24A 109.481 no . .
C22 C24 H24B 109.469 no . .
C22 C24 H24C 109.471 no . .
H24A C24 H24B 109.481 no . .
H24A C24 H24C 109.475 no . .
H24B C24 H24C 109.451 no . .
C21 C25 H25 107.823 no . .
C26 C25 H25 107.827 no . .
C27 C25 H25 107.836 no . .
C25 C26 H26A 109.473 no . .
C25 C26 H26B 109.489 no . .
C25 C26 H26C 109.477 no . .
H26A C26 H26B 109.454 no . .
H26A C26 H26C 109.465 no . .
H26B C26 H26C 109.469 no . .
C25 C27 H27A 109.472 no . .
C25 C27 H27B 109.463 no . .
C25 C27 H27C 109.464 no . .
H27A C27 H27B 109.470 no . .
H27A C27 H27C 109.476 no . .
H27B C27 H27C 109.483 no . .
C29 C30 H30 119.229 no . .
C31 C30 H30 119.206 no . .
C30 C31 H31 120.071 no . .
C32 C31 H31 120.050 no . .
C31 C32 H32 119.155 no . .
C33 C32 H32 119.198 no . .
C29 C34 H34 108.489 no . .
C35 C34 H34 108.488 no . .
C36 C34 H34 108.514 no . .
C34 C35 H35A 109.473 no . .
C34 C35 H35B 109.469 no . .
C34 C35 H35C 109.469 no . .
H35A C35 H35B 109.472 no . .
H35A C35 H35C 109.468 no . .
H35B C35 H35C 109.476 no . .
C34 C36 H36A 109.467 no . .
C34 C36 H36B 109.484 no . .
C34 C36 H36C 109.469 no . .
H36A C36 H36B 109.462 no . .
H36A C36 H36C 109.471 no . .
H36B C36 H36C 109.474 no . .
C33 C37 H37 107.510 no . .
C38 C37 H37 107.496 no . .
C39 C37 H37 107.501 no . .
C37 C38 H38A 109.474 no . .
C37 C38 H38B 109.473 no . .
C37 C38 H38C 109.459 no . .
H38A C38 H38B 109.471 no . .
H38A C38 H38C 109.476 no . .
H38B C38 H38C 109.474 no . .
C37 C39 H39A 109.478 no . .
C37 C39 H39B 109.476 no . .
C37 C39 H39C 109.466 no . .
H39A C39 H39B 109.473 no . .
H39A C39 H39C 109.460 no . .
H39B C39 H39C 109.474 no . .
C41 C40 H40 118.438 no . .
C45 C40 H40 118.416 no . .
C40 C41 H41 120.830 no . .
C42 C41 H41 120.853 no . .
C41 C42 H42 121.131 no . .
C43 C42 H42 121.147 no . .
C42 C43 H43 119.499 no . .
C44 C43 H43 119.520 no . .
C43 C44 H44 119.991 no . .
C45 C44 H44 119.961 no . .
C40 C45 H45 120.124 no . .
C44 C45 H45 120.119 no . .
C47 C46 H46 119.875 no . .
C48 C46 H46 119.867 no 7_575 .
C46 C47 H47 119.999 no . .
C48 C47 H47 119.984 no . .
C46 C48 H48 120.146 no 7_575 .
C47 C48 H48 120.133 no . .

loop_
_geom_bond_atom_site_label_1
_geom_bond_atom_site_label_2
_geom_bond_distance
_geom_bond_publ_flag
_geom_bond_site_symmetry_2
Ta1 Ni1 2.5839(10) yes .
Ta1 Cl1 2.3714(12) yes .
Ta1 Cl2 2.3762(13) yes .
Ta1 Cl3 2.4909(13) yes .
Ta1 C1 2.048(5) yes .
Ta1 C2 2.652(4) yes .
Ta1 C3 2.624(4) yes .
Ta1 C4 2.041(4) yes .
Ni1 Cl3 2.2780(12) yes .
Ni1 C1 2.246(4) yes .
Ni1 C2 2.068(4) yes .
Ni1 C3 2.038(4) yes .
Ni1 C4 2.190(4) yes .
Ni1 C13 1.947(4) yes .
N1 C13 1.378(5) yes .
N1 C14 1.398(5) yes .
N1 C16 1.453(5) yes .
N2 C13 1.375(5) yes .
N2 C15 1.389(5) yes .
N2 C28 1.444(5) yes .
C1 C2 1.406(5) yes .
C1 C5 1.524(5) yes .
C2 C3 1.458(6) yes .
C3 C4 1.410(6) yes .
C4 C9 1.513(6) yes .
C5 C6 1.536(6) yes .
C5 C7 1.534(6) yes .
C5 C8 1.534(6) yes .
C9 C10 1.535(6) yes .
C9 C11 1.523(7) yes .
C9 C12 1.539(6) yes .
C14 C15 1.340(6) yes .
C16 C17 1.405(5) yes .
C16 C21 1.404(6) yes .
C17 C18 1.400(6) yes .
C17 C22 1.519(6) yes .
C18 C19 1.379(6) yes .
C19 C20 1.392(6) yes .
C20 C21 1.396(6) yes .
C21 C25 1.524(6) yes .
C22 C23 1.535(7) yes .
C22 C24 1.548(7) yes .
C25 C26 1.532(6) yes .
C25 C27 1.543(7) yes .
C28 C29 1.396(6) yes .
C28 C33 1.410(5) yes .
C29 C30 1.402(6) yes .
C29 C34 1.518(5) yes .
C30 C31 1.375(6) yes .
C31 C32 1.381(7) yes .
C32 C33 1.390(6) yes .
C33 C37 1.526(6) yes .
C34 C35 1.542(7) yes .
C34 C36 1.534(7) yes .
C37 C38 1.527(6) yes .
C37 C39 1.537(7) yes .
C40 C41 1.317(11) yes .
C40 C45 1.361(9) yes .
C41 C42 1.462(13) yes .
C42 C43 1.379(10) yes .
C43 C44 1.362(10) yes .
C44 C45 1.373(11) yes .
C46 C47 1.373(9) yes .
C46 C48 1.386(9) yes 7_575
C47 C48 1.388(9) yes .
C2 H2 0.950 no .
C3 H3 0.950 no .
C6 H6A 0.980 no .
C6 H6B 0.980 no .
C6 H6C 0.980 no .
C7 H7A 0.980 no .
C7 H7B 0.980 no .
C7 H7C 0.980 no .
C8 H8A 0.980 no .
C8 H8B 0.980 no .
C8 H8C 0.980 no .
C10 H10A 0.980 no .
C10 H10B 0.980 no .
C10 H10C 0.980 no .
C11 H11A 0.980 no .
C11 H11B 0.980 no .
C11 H11C 0.980 no .
C12 H12A 0.980 no .
C12 H12B 0.980 no .
C12 H12C 0.980 no .
C14 H14 0.950 no .
C15 H15 0.950 no .
C18 H18 0.950 no .
C19 H19 0.950 no .
C20 H20 0.950 no .
C22 H22 1.000 no .
C23 H23A 0.980 no .
C23 H23B 0.980 no .
C23 H23C 0.980 no .
C24 H24A 0.980 no .
C24 H24B 0.980 no .
C24 H24C 0.980 no .
C25 H25 1.000 no .
C26 H26A 0.980 no .
C26 H26B 0.980 no .
C26 H26C 0.980 no .
C27 H27A 0.980 no .
C27 H27B 0.980 no .
C27 H27C 0.980 no .
C30 H30 0.950 no .
C31 H31 0.950 no .
C32 H32 0.950 no .
C34 H34 1.000 no .
C35 H35A 0.980 no .
C35 H35B 0.980 no .
C35 H35C 0.980 no .
C36 H36A 0.980 no .
C36 H36B 0.980 no .
C36 H36C 0.980 no .
C37 H37 1.000 no .
C38 H38A 0.980 no .
C38 H38B 0.980 no .
C38 H38C 0.980 no .
C39 H39A 0.980 no .
C39 H39B 0.980 no .
C39 H39C 0.980 no .
C40 H40 0.950 no .
C41 H41 0.950 no .
C42 H42 0.950 no .
C43 H43 0.950 no .
C44 H44 0.950 no .
C45 H45 0.950 no .
C46 H46 0.950 no .
C47 H47 0.950 no .
C48 H48 0.950 no .

loop_
_geom_contact_atom_site_label_1
_geom_contact_atom_site_label_2
_geom_contact_distance
_geom_contact_publ_flag
_geom_contact_site_symmetry_2
Ta1 C6 3.471(4) no .
Ta1 C11 3.565(5) no .
Ni1 C8 3.463(4) no .
Ni1 C16 3.487(4) no .
Ni1 C28 3.395(4) no .
Cl3 C28 3.418(4) no .
Cl3 C32 3.471(5) no .
Cl3 C33 3.212(4) no .
N1 C22 2.926(5) no .
N1 C24 3.491(5) no .
N1 C25 2.900(5) no .
N1 C27 3.456(6) no .
N1 C28 3.559(5) no .
N2 C16 3.556(5) no .
N2 C34 2.948(6) no .
N2 C37 2.899(5) no .
N2 C39 3.272(6) no .
C2 C7 2.987(6) no .
C2 C8 3.438(6) no .
C2 C16 3.430(6) no .
C2 C17 3.538(6) no .
C3 C10 3.074(6) no .
C3 C12 3.189(7) no .
C3 C17 3.519(7) no .
C13 C17 3.423(5) no .
C13 C21 3.280(6) no .
C13 C25 3.472(6) no .
C13 C29 3.510(6) no .
C13 C33 3.193(5) no .
C13 C37 3.248(5) no .
C14 C17 3.382(6) no .
C14 C21 3.324(6) no .
C14 C22 3.531(6) no .
C14 C24 3.496(6) no .
C14 C25 3.433(6) no .
C14 C27 3.375(6) no .
C14 C28 3.584(6) no .
C15 C16 3.584(6) no .
C15 C29 3.207(7) no .
C15 C33 3.457(5) no .
C15 C34 3.251(7) no .
C15 C39 3.527(6) no .
C16 C19 2.751(6) no .
C16 C24 3.302(6) no .
C16 C27 3.307(6) no .
C17 C20 2.813(6) no .
C18 C21 2.808(6) no .
C18 C23 2.924(7) no .
C18 C24 3.403(7) no .
C20 C26 2.925(6) no .
C20 C27 3.392(7) no .
C28 C31 2.756(6) no .
C28 C35 3.448(6) no .
C28 C39 3.235(7) no .
C29 C32 2.797(5) no .
C30 C33 2.796(6) no .
C30 C35 3.186(6) no .
C30 C36 2.991(6) no .
C32 C38 2.894(7) no .
C32 C39 3.479(8) no .
C40 C43 2.730(10) no .
C41 C44 2.764(9) no .
C42 C45 2.759(11) no .
C46 C46 2.762(8) no 7_575
C47 C47 2.766(8) no 7_575
C48 C48 2.766(8) no 7_575
Cl2 C14 3.570(4) no 4_575
Cl2 C15 3.434(4) no 4_575
C6 C31 3.594(6) no 1_545
C14 Cl2 3.570(4) no 4_574
C15 Cl2 3.434(4) no 4_574
C31 C6 3.594(6) no 1_565
Ta1 H6B 3.1492 no .
Ta1 H6C 3.4112 no .
Ta1 H11B 3.2212 no .
Ta1 H11C 3.5778 no .
Ni1 H8B 3.1431 no .
Ni1 H8C 3.3135 no .
Ni1 H10B 3.3057 no .
Ni1 H37 3.0789 no .
Cl1 H6C 3.5561 no .
Cl1 H12C 3.1341 no .
Cl2 H6B 3.3610 no .
Cl3 H8C 3.0997 no .
Cl3 H11C 3.2587 no .
Cl3 H37 3.3717 no .
Cl3 H38C 3.2616 no .
N1 H15 3.1179 no .
N1 H22 2.5624 no .
N1 H24B 3.0097 no .
N1 H25 2.5341 no .
N1 H27C 2.9745 no .
N1 H37 3.3961 no .
N2 H14 3.1232 no .
N2 H25 3.3056 no .
N2 H34 2.4942 no .
N2 H35C 3.4707 no .
N2 H37 2.6131 no .
N2 H39B 2.7062 no .
C1 H6A 3.3272 no .
C1 H6B 2.6554 no .
C1 H6C 2.6554 no .
C1 H7A 3.3658 no .
C1 H7B 2.7197 no .
C1 H7C 2.7198 no .
C1 H8A 3.3320 no .
C1 H8B 2.6634 no .
C1 H8C 2.6634 no .
C1 H3 3.3358 no .
C2 H7B 3.0421 no .
C2 H7C 2.7678 no .
C2 H8B 3.2422 no .
C3 H10B 3.2629 no .
C3 H10C 2.8026 no .
C3 H12B 2.9101 no .
C3 H12C 3.4640 no .
C3 H22 3.1510 no .
C3 H23C 3.0644 no .
C4 H10A 3.3590 no .
C4 H10B 2.7170 no .
C4 H10C 2.7169 no .
C4 H11A 3.3213 no .
C4 H11B 2.6575 no .
C4 H11C 2.6577 no .
C4 H12A 3.3217 no .
C4 H12B 2.6544 no .
C4 H12C 2.6544 no .
C4 H2 3.3676 no .
C5 H2 2.8000 no .
C6 H7A 2.6964 no .
C6 H7B 2.6859 no .
C6 H7C 3.3549 no .
C6 H8A 2.7008 no .
C6 H8B 3.3468 no .
C6 H8C 2.6567 no .
C7 H6A 2.6809 no .
C7 H6B 3.3545 no .
C7 H6C 2.7027 no .
C7 H8A 2.6961 no .
C7 H8B 2.7333 no .
C7 H8C 3.3678 no .
C7 H26B 3.3745 no .
C7 H2 2.6832 no .
C8 H6A 2.6986 no .
C8 H6B 2.6592 no .
C8 H6C 3.3467 no .
C8 H7A 2.7087 no .
C8 H7B 3.3681 no .
C8 H7C 2.7197 no .
C8 H26B 2.8038 no .
C8 H37 3.1326 no .
C8 H38A 3.3825 no .
C8 H38C 3.2501 no .
C8 H2 3.5879 no .
C9 H3 2.7400 no .
C10 H11A 2.6685 no .
C10 H11B 3.3496 no .
C10 H11C 2.7048 no .
C10 H12A 2.6750 no .
C10 H12B 2.6962 no .
C10 H12C 3.3519 no .
C10 H22 3.0608 no .
C10 H34 3.5069 no .
C10 H36B 2.9760 no .
C10 H3 2.8608 no .
C11 H10A 2.6829 no .
C11 H10B 2.6960 no .
C11 H10C 3.3477 no .
C11 H12A 2.6976 no .
C11 H12B 3.3465 no .
C11 H12C 2.6761 no .
C11 H36B 3.1306 no .
C12 H10A 2.6901 no .
C12 H10B 3.3526 no .
C12 H10C 2.6792 no .
C12 H11A 2.6982 no .
C12 H11B 2.6682 no .
C12 H11C 3.3493 no .
C12 H3 3.1259 no .
C13 H8B 3.5778 no .
C13 H10B 3.3921 no .
C13 H14 3.2073 no .
C13 H15 3.1961 no .
C13 H22 3.0806 no .
C13 H25 2.7702 no .
C13 H34 3.2964 no .
C13 H37 2.5488 no .
C13 H39B 3.4018 no .
C13 H3 3.5196 no .
C14 H22 3.1890 no .
C14 H24B 2.7055 no .
C14 H25 3.0848 no .
C14 H27C 2.5824 no .
C14 H34 3.5017 no .
C14 H39B 3.2889 no .
C15 H25 3.5038 no .
C15 H27C 3.4022 no .
C15 H34 2.6704 no .
C15 H35C 3.0208 no .
C15 H37 3.5334 no .
C15 H39B 2.6642 no .
C16 H14 2.8139 no .
C16 H18 3.2553 no .
C16 H20 3.2571 no .
C16 H22 2.6652 no .
C16 H24B 3.0636 no .
C16 H25 2.6757 no .
C16 H27C 3.0692 no .
C16 H2 2.9785 no .
C16 H3 3.4835 no .
C17 H14 3.5106 no .
C17 H19 3.2722 no .
C17 H23A 3.3855 no .
C17 H23B 2.7574 no .
C17 H23C 2.7575 no .
C17 H24A 3.3587 no .
C17 H24B 2.7078 no .
C17 H24C 2.7078 no .
C17 H2 3.0080 no .
C17 H3 2.9736 no .
C18 H20 3.2606 no .
C18 H22 3.2806 no .
C18 H23B 2.7037 no .
C18 H23C 3.0026 no .
C18 H24C 3.2113 no .
C18 H2 3.0788 no .
C18 H3 3.5686 no .
C19 H7C 3.4325 no .
C19 H2 3.1956 no .
C20 H7C 3.0042 no .
C20 H18 3.2615 no .
C20 H25 3.2712 no .
C20 H26B 3.0136 no .
C20 H26C 2.7026 no .
C20 H27B 3.1987 no .
C20 H2 3.2807 no .
C21 H7C 3.3589 no .
C21 H8B 3.3970 no .
C21 H14 3.5334 no .
C21 H19 3.2749 no .
C21 H26A 3.3951 no .
C21 H26B 2.7707 no .
C21 H26C 2.7706 no .
C21 H27A 3.3624 no .
C21 H27B 2.7105 no .
C21 H27C 2.7106 no .
C21 H2 3.2010 no .
C22 H10C 3.0556 no .
C22 H18 2.6949 no .
C22 H3 2.8376 no .
C23 H10C 3.0451 no .
C23 H18 2.5716 no .
C23 H24A 2.6425 no .
C23 H24B 3.3477 no .
C23 H24C 2.7154 no .
C23 H3 2.8317 no .
C24 H14 3.2174 no .
C24 H18 3.5082 no .
C24 H23A 2.6538 no .
C24 H23B 2.6969 no .
C24 H23C 3.3510 no .
C25 H8B 3.0747 no .
C25 H20 2.6779 no .
C25 H37 3.3429 no .
C25 H39A 3.4565 no .
C25 H39B 3.5743 no .
C26 H8A 3.5828 no .
C26 H8B 2.8919 no .
C26 H20 2.5715 no .
C26 H27A 2.6320 no .
C26 H27B 2.7214 no .
C26 H27C 3.3429 no .
C27 H14 3.2840 no .
C27 H20 3.4836 no .
C27 H26A 2.6455 no .
C27 H26B 3.3465 no .
C27 H26C 2.7016 no .
C27 H39B 3.5584 no .
C28 H15 2.7819 no .
C28 H30 3.2464 no .
C28 H32 3.2502 no .
C28 H34 2.6333 no .
C28 H35C 3.2725 no .
C28 H37 2.7046 no .
C28 H39B 2.9727 no .
C28 H39C 3.5364 no .
C29 H15 3.2422 no .
C29 H31 3.2782 no .
C29 H35A 3.3393 no .
C29 H35B 2.6785 no .
C29 H35C 2.6784 no .
C29 H36A 3.3796 no .
C29 H36B 2.7490 no .
C29 H36C 2.7487 no .
C30 H32 3.2375 no .
C30 H34 3.3172 no .
C30 H35B 2.9159 no .
C30 H35C 3.5073 no .
C30 H36B 3.1850 no .
C30 H36C 2.7191 no .
C32 H30 3.2392 no .
C32 H37 3.2329 no .
C32 H38B 2.7083 no .
C32 H38C 2.9221 no .
C32 H39C 3.3309 no .
C33 H31 3.2729 no .
C33 H38A 3.3905 no .
C33 H38B 2.7627 no .
C33 H38C 2.7626 no .
C33 H39A 3.3571 no .
C33 H39B 2.7023 no .
C33 H39C 2.7022 no .
C34 H10B 3.1305 no .
C34 H15 3.1748 no .
C34 H30 2.6610 no .
C35 H15 3.1084 no .
C35 H30 3.1679 no .
C35 H36A 2.6728 no .
C35 H36B 3.3537 no .
C35 H36C 2.6963 no .
C36 H10A 3.5649 no .
C36 H10B 2.9786 no .
C36 H11C 3.4919 no .
C36 H30 2.7026 no .
C36 H35A 2.6566 no .
C36 H35B 2.7173 no .
C36 H35C 3.3513 no .
C37 H8B 3.4241 no .
C37 H8C 3.4005 no .
C37 H25 3.1039 no .
C37 H32 2.6770 no .
C38 H8B 3.5380 no .
C38 H8C 3.0143 no .
C38 H32 2.5170 no .
C38 H39A 2.6467 no .
C38 H39B 3.3497 no .
C38 H39C 2.7423 no .
C39 H25 3.0046 no .
C39 H38A 2.6594 no .
C39 H38B 2.7239 no .
C39 H38C 3.3529 no .
C40 H42 3.2463 no .
C40 H44 3.2217 no .
C41 H43 3.2994 no .
C41 H45 3.2011 no .
C42 H40 3.2519 no .
C42 H44 3.2414 no .
C43 H41 3.2955 no .
C43 H45 3.2262 no .
C44 H40 3.2138 no .
C44 H42 3.2455 no .
C45 H41 3.2118 no .
C45 H43 3.2240 no .
C46 H47 3.2565 no 7_575
C46 H48 3.2486 no .
C47 H46 3.2561 no 7_575
C47 H48 3.2489 no 7_575
C48 H46 3.2490 no .
C48 H47 3.2496 no 7_575
H6A H7A 2.5008 no .
H6A H7B 2.9501 no .
H6A H7C 3.5802 no .
H6A H8A 2.5348 no .
H6A H8B 3.5996 no .
H6A H8C 2.9563 no .
H6B H7A 3.5835 no .
H6B H7B 3.5861 no .
H6B H8A 2.9632 no .
H6B H8B 3.5490 no .
H6B H8C 2.4453 no .
H6C H7A 2.9978 no .
H6C H7B 2.5131 no .
H6C H7C 3.5916 no .
H6C H8C 3.5481 no .
H7A H8A 2.5119 no .
H7A H8B 3.0197 no .
H7A H8C 3.5915 no .
H7A H26B 3.2931 no .
H7B H8A 3.5890 no .
H7B H2 2.7467 no .
H7C H8A 2.9805 no .
H7C H8B 2.5640 no .
H7C H20 3.0254 no .
H7C H26B 2.8328 no .
H7C H2 2.2139 no .
H8A H26B 2.6775 no .
H8A H38A 3.3730 no .
H8A H38C 3.5406 no .
H8B H25 2.6598 no .
H8B H26A 3.2685 no .
H8B H26B 2.1362 no .
H8B H37 2.5668 no .
H8B H38A 3.2677 no .
H8B H38C 3.3718 no .
H8B H2 3.2555 no .
H8C H26B 3.5724 no .
H8C H37 2.8245 no .
H8C H38A 2.9554 no .
H8C H38C 2.4417 no .
H10A H11A 2.4780 no .
H10A H11B 3.5695 no .
H10A H11C 2.9892 no .
H10A H12A 2.4921 no .
H10A H12B 2.9900 no .
H10A H12C 3.5785 no .
H10A H36A 3.4384 no .
H10A H36B 2.8799 no .
H10B H11A 2.9546 no .
H10B H11B 3.5967 no .
H10B H11C 2.5311 no .
H10B H12A 3.5755 no .
H10B H12B 3.5862 no .
H10B H22 3.0142 no .
H10B H34 2.5867 no .
H10B H36A 3.1895 no .
H10B H36B 2.3257 no .
H10B H3 3.1845 no .
H10C H11A 3.5626 no .
H10C H11C 3.5960 no .
H10C H12A 2.9423 no .
H10C H12B 2.5032 no .
H10C H12C 3.5805 no .
H10C H22 2.2850 no .
H10C H23A 2.8441 no .
H10C H23C 2.8103 no .
H10C H3 2.3082 no .
H11A H12A 2.5276 no .
H11A H12B 3.5929 no .
H11A H12C 2.9744 no .
H11A H36B 3.0123 no .
H11B H12A 2.9620 no .
H11B H12B 3.5599 no .
H11B H12C 2.4724 no .
H11C H12A 3.5969 no .
H11C H12C 3.5665 no .
H11C H36B 2.5414 no .
H12B H23C 3.1467 no .
H12B H3 2.6173 no .
H12C H3 3.5955 no .
H14 H15 2.4715 no .
H14 H22 3.5021 no .
H14 H24B 2.2991 no .
H14 H25 3.5658 no .
H14 H27C 2.3668 no .
H15 H34 2.7713 no .
H15 H35A 3.5806 no .
H15 H35C 2.3511 no .
H15 H39B 2.7984 no .
H18 H19 2.3164 no .
H18 H22 3.5369 no .
H18 H23A 3.5087 no .
H18 H23B 2.0998 no .
H18 H23C 2.6627 no .
H18 H24C 3.1880 no .
H18 H2 3.5846 no .
H19 H20 2.3330 no .
H20 H25 3.5253 no .
H20 H26A 3.5052 no .
H20 H26B 2.6829 no .
H20 H26C 2.0927 no .
H20 H27B 3.1608 no .
H22 H23A 2.3668 no .
H22 H23B 2.8704 no .
H22 H23C 2.3687 no .
H22 H24A 2.3894 no .
H22 H24B 2.3692 no .
H22 H24C 2.8798 no .
H22 H3 2.4783 no .
H23A H24A 2.4239 no .
H23A H24B 3.5369 no .
H23A H24C 2.9779 no .
H23A H3 3.3327 no .
H23B H24A 2.9336 no .
H23B H24C 2.5483 no .
H23B H3 3.5759 no .
H23C H24A 3.5388 no .
H23C H3 2.1272 no .
H25 H26A 2.3604 no .
H25 H26B 2.3588 no .
H25 H26C 2.8647 no .
H25 H27A 2.3833 no .
H25 H27B 2.8726 no .
H25 H27C 2.3563 no .
H25 H37 2.3662 no .
H25 H39A 2.7577 no .
H25 H39B 2.7690 no .
H26A H27A 2.4071 no .
H26A H27B 2.9794 no .
H26A H27C 3.5249 no .
H26A H39A 3.1677 no .
H26B H27A 3.5266 no .
H26C H27A 2.9297 no .
H26C H27B 2.5633 no .
H27A H39A 3.0524 no .
H27A H39B 3.2601 no .
H27C H39B 3.3390 no .
H30 H31 2.3149 no .
H30 H34 3.5862 no .
H30 H35B 2.7049 no .
H30 H36A 3.5804 no .
H30 H36B 3.0027 no .
H30 H36C 2.1458 no .
H31 H32 2.3202 no .
H32 H37 3.4702 no .
H32 H38A 3.4685 no .
H32 H38B 2.1004 no .
H32 H38C 2.5314 no .
H32 H39C 3.3556 no .
H34 H35A 2.3888 no .
H34 H35B 2.8775 no .
H34 H35C 2.3664 no .
H34 H36A 2.3677 no .
H34 H36B 2.3734 no .
H34 H36C 2.8718 no .
H35A H36A 2.4535 no .
H35A H36B 3.5543 no .
H35A H36C 2.9390 no .
H35B H36A 2.9942 no .
H35B H36C 2.5440 no .
H35C H36A 3.5550 no .
H37 H38A 2.3555 no .
H37 H38B 2.8577 no .
H37 H38C 2.3447 no .
H37 H39A 2.3768 no .
H37 H39B 2.3419 no .
H37 H39C 2.8646 no .
H38A H39A 2.4256 no .
H38A H39B 3.5347 no .
H38A H39C 3.0000 no .
H38B H39A 2.9532 no .
H38B H39C 2.5976 no .
H38C H39A 3.5366 no .
H40 H41 2.2568 no .
H40 H45 2.2896 no .
H41 H42 2.4405 no .
H42 H43 2.3385 no .
H43 H44 2.3048 no .
H44 H45 2.3237 no .
H46 H47 2.3210 no .
H46 H48 2.3356 no 7_575
H47 H48 2.3396 no .
H2 H3 2.3656 no .
Cl1 H18 3.0361 no 4_565
Cl1 H23B 3.5300 no 4_565
Cl1 H30 2.8251 no 1_545
Cl1 H35B 3.4657 no 1_545
Cl1 H36C 3.2023 no 1_545
Cl1 H46 3.3939 no 6_545
Cl2 H14 3.1745 no 4_575
Cl2 H15 2.8806 no 4_575
Cl2 H18 3.4922 no 4_565
Cl2 H19 2.8604 no 4_565
Cl2 H35C 3.3927 no 4_575
Cl2 H46 3.1296 no 6_545
Cl2 H47 3.0207 no 6_545
Cl3 H14 3.1559 no 4_575
Cl3 H24B 3.4594 no 4_575
Cl3 H41 3.5693 no 4_575
C1 H35B 3.5248 no 1_545
C2 H35B 2.9255 no 1_545
C3 H35B 3.4320 no 1_545
C5 H44 3.5992 no 2_645
C6 H19 3.1511 no 4_565
C6 H31 3.2851 no 1_545
C6 H44 3.3233 no 2_645
C7 H35B 3.5918 no 1_545
C7 H43 3.2238 no 1_545
C7 H44 3.3568 no 2_645
C8 H26A 3.5654 no 2_655
C8 H40 3.4777 no 4_575
C8 H44 3.5686 no 2_645
C10 H23A 3.5905 no 7_565
C10 H23B 3.5532 no 7_565
C10 H48 3.0599 no 7_575
C11 H24A 3.2560 no 4_575
C11 H47 3.5821 no 6_545
C12 H11A 3.5265 no 6_545
C12 H23A 3.3950 no 7_565
C12 H23B 3.5096 no 7_565
C12 H24A 3.4845 no 7_565
C12 H36B 3.3564 no 6_545
C12 H36C 3.2718 no 6_545
C15 H42 3.1035 no .
C16 H31 3.3398 no 4_574
C17 H31 3.1817 no 4_574
C18 H31 2.9443 no 4_574
C19 H6B 3.3656 no 4_564
C19 H6C 3.1196 no 4_564
C19 H31 2.8575 no 4_574
C19 H42 3.5734 no 1_545
C20 H31 2.9705 no 4_574
C20 H43 3.5260 no 1_545
C21 H31 3.2191 no 4_574
C23 H10A 3.5682 no 7_565
C23 H10C 3.5677 no 7_565
C23 H12A 3.4219 no 7_565
C23 H12B 3.4861 no 7_565
C23 H23A 3.1571 no 7_565
C24 H11C 3.1601 no 4_574
C24 H12A 3.4930 no 7_565
C24 H30 3.5741 no 4_574
C24 H47 3.5749 no 7_575
C26 H8A 3.3565 no 2_655
C26 H26A 3.5635 no 2_655
C26 H38A 3.4194 no 2_655
C26 H43 3.4867 no 1_545
C27 H32 3.1249 no 4_574
C27 H38A 3.4341 no 2_655
C27 H40 3.4342 no 3_675
C27 H41 3.4836 no .
C27 H45 3.5885 no 3_675
C29 H7B 3.2747 no 1_565
C30 H6C 3.1447 no 1_565
C30 H7B 3.0841 no 1_565
C30 H24C 2.9770 no 4_575
C31 H6C 2.7419 no 1_565
C31 H7B 3.2573 no 1_565
C31 H24C 3.3193 no 4_575
C32 H6C 3.5626 no 1_565
C32 H7B 3.5485 no 1_565
C32 H27B 3.2078 no 4_575
C35 H7B 3.2781 no 1_565
C35 H2 3.3361 no 1_565
C36 H12A 3.1035 no 6_555
C36 H12C 3.2173 no 6_555
C38 H26A 3.4948 no 2_655
C38 H27A 3.2098 no 2_655
C38 H40 3.2849 no 4_575
C39 H39A 3.2068 no 2_655
C39 H42 3.4938 no .
C40 H6B 3.4283 no 4_574
C40 H8A 3.5987 no 4_574
C40 H8C 3.3321 no 4_574
C40 H27B 3.4158 no 3_675
C40 H38B 3.3576 no 2_655
C40 H38C 3.4400 no 4_574
C41 H6B 2.9815 no 4_574
C41 H8C 3.4072 no 4_574
C41 H27A 3.5788 no .
C41 H27C 3.4554 no .
C41 H38C 3.5505 no 4_574
C41 H39B 3.5588 no .
C42 H6B 3.4070 no 4_574
C42 H15 3.2201 no .
C42 H19 3.3180 no 1_565
C42 H20 3.2412 no 1_565
C42 H39B 3.0504 no .
C42 H39C 3.4949 no .
C43 H7A 3.5790 no 1_565
C43 H20 2.9228 no 1_565
C43 H26C 3.3844 no 1_565
C43 H39C 3.5708 no .
C44 H6A 3.1425 no 2_665
C44 H7A 3.3145 no 2_665
C44 H20 3.5885 no 1_565
C44 H26C 3.4928 no 1_565
C45 H6A 3.2905 no 2_665
C45 H27B 3.2988 no 3_675
C45 H32 3.4476 no 2_655
C45 H38B 3.3335 no 2_655
C46 H10A 3.4949 no .
C46 H35A 2.8420 no 7_575
C46 H36A 3.0584 no .
C46 H36A 3.5254 no 7_575
C47 H11B 3.2236 no 6_555
C47 H34 3.3511 no 7_575
C47 H35A 3.2195 no 7_575
C47 H36A 3.2187 no .
C47 H36A 3.3812 no 7_575
C48 H10A 3.2304 no 7_575
C48 H10B 3.5993 no 7_575
C48 H35A 3.3100 no .
C48 H36A 3.4440 no .
C48 H36A 3.1513 no 7_575
H6A C44 3.1425 no 2_645
H6A C45 3.2905 no 2_645
H6A H19 3.5287 no 4_565
H6A H20 3.5381 no 4_565
H6A H31 3.3697 no 1_545
H6A H44 2.4439 no 2_645
H6A H45 2.7553 no 2_645
H6B C19 3.3656 no 4_565
H6B C40 3.4283 no 4_575
H6B C41 2.9815 no 4_575
H6B C42 3.4070 no 4_575
H6B H19 2.6821 no 4_565
H6B H41 2.9378 no 4_575
H6C C19 3.1196 no 4_565
H6C C30 3.1447 no 1_545
H6C C31 2.7419 no 1_545
H6C C32 3.5626 no 1_545
H6C H19 2.8157 no 4_565
H6C H30 3.1102 no 1_545
H6C H31 2.4180 no 1_545
H7A C43 3.5790 no 1_545
H7A C44 3.3145 no 2_645
H7A H39C 3.5194 no 1_545
H7A H43 2.7198 no 1_545
H7A H44 2.4929 no 2_645
H7B C29 3.2747 no 1_545
H7B C30 3.0841 no 1_545
H7B C31 3.2573 no 1_545
H7B C32 3.5485 no 1_545
H7B C35 3.2781 no 1_545
H7B H30 3.3907 no 1_545
H7B H35B 2.8381 no 1_545
H7B H35C 2.9177 no 1_545
H7C H35C 3.4491 no 1_545
H7C H42 3.3962 no 1_545
H7C H43 2.8716 no 1_545
H8A C26 3.3565 no 2_655
H8A C40 3.5987 no 4_575
H8A H26A 2.9092 no 2_655
H8A H26C 3.0192 no 2_655
H8A H40 3.1544 no 4_575
H8A H44 2.7729 no 2_645
H8B H26A 3.5550 no 2_655
H8C C40 3.3321 no 4_575
H8C C41 3.4072 no 4_575
H8C H40 2.8943 no 4_575
H8C H41 3.0630 no 4_575
H10A C23 3.5682 no 7_565
H10A C46 3.4949 no .
H10A C48 3.2304 no 7_575
H10A H23A 3.3937 no 7_565
H10A H23B 2.9437 no 7_565
H10A H46 3.1930 no .
H10A H48 2.6939 no 7_575
H10B C48 3.5993 no 7_575
H10B H48 3.1393 no 7_575
H10C C23 3.5677 no 7_565
H10C H23A 3.0036 no 7_565
H10C H23B 3.3542 no 7_565
H10C H48 2.8435 no 7_575
H11A C12 3.5265 no 6_555
H11A H12B 3.3393 no 6_555
H11A H12C 2.9495 no 6_555
H11A H24A 3.2577 no 4_575
H11A H36A 3.5273 no 6_545
H11A H36C 3.3168 no 6_545
H11B C47 3.2236 no 6_545
H11B H24A 3.1567 no 4_575
H11B H24B 3.5921 no 4_575
H11B H36A 3.3218 no 6_545
H11B H46 3.5572 no 6_545
H11B H47 2.7148 no 6_545
H11C C24 3.1601 no 4_575
H11C H24A 2.8209 no 4_575
H11C H24B 3.0713 no 4_575
H11C H24C 3.0559 no 4_575
H12A C23 3.4219 no 7_565
H12A C24 3.4930 no 7_565
H12A C36 3.1035 no 6_545
H12A H23A 3.1522 no 7_565
H12A H23B 2.8624 no 7_565
H12A H24A 3.1971 no 7_565
H12A H24C 2.9786 no 7_565
H12A H36A 3.3160 no 6_545
H12A H36B 2.9699 no 6_545
H12A H36C 2.5549 no 6_545
H12B C23 3.4861 no 7_565
H12B H11A 3.3393 no 6_545
H12B H23A 2.7982 no 7_565
H12B H23B 3.3427 no 7_565
H12B H24A 2.9769 no 7_565
H12B H24C 3.5538 no 7_565
H12C C36 3.2173 no 6_545
H12C H11A 2.9495 no 6_545
H12C H36A 3.1189 no 6_545
H12C H36B 2.8583 no 6_545
H12C H36C 3.1360 no 6_545
H14 Cl2 3.1745 no 4_574
H14 Cl3 3.1559 no 4_574
H14 H41 3.1955 no .
H15 Cl2 2.8806 no 4_574
H15 C42 3.2201 no .
H15 H41 3.4055 no .
H15 H42 2.3885 no .
H18 Cl1 3.0361 no 4_564
H18 Cl2 3.4922 no 4_564
H18 H30 3.5928 no 4_574
H18 H31 3.4064 no 4_574
H18 H46 3.2911 no 7_565
H19 Cl2 2.8604 no 4_564
H19 C6 3.1511 no 4_564
H19 C42 3.3180 no 1_545
H19 H6A 3.5287 no 4_564
H19 H6B 2.6821 no 4_564
H19 H6C 2.8157 no 4_564
H19 H31 3.3050 no 4_574
H19 H35C 3.4231 no 1_545
H19 H42 2.9345 no 1_545
H20 C42 3.2412 no 1_545
H20 C43 2.9228 no 1_545
H20 C44 3.5885 no 1_545
H20 H6A 3.5381 no 4_564
H20 H31 3.4344 no 4_574
H20 H42 3.3001 no 1_545
H20 H43 2.7652 no 1_545
H20 H45 3.2927 no 3_675
H22 H48 3.4244 no 7_575
H23A C10 3.5905 no 7_565
H23A C12 3.3950 no 7_565
H23A C23 3.1571 no 7_565
H23A H10A 3.3937 no 7_565
H23A H10C 3.0036 no 7_565
H23A H12A 3.1522 no 7_565
H23A H12B 2.7982 no 7_565
H23A H23A 2.4571 no 7_565
H23A H23C 3.0058 no 7_565
H23A H48 3.4407 no 7_575
H23B Cl1 3.5300 no 4_564
H23B C10 3.5532 no 7_565
H23B C12 3.5096 no 7_565
H23B H10A 2.9437 no 7_565
H23B H10C 3.3542 no 7_565
H23B H12A 2.8624 no 7_565
H23B H12B 3.3427 no 7_565
H23B H46 3.3406 no 7_565
H23B H48 3.4091 no 1_545
H23C H23A 3.0058 no 7_565
H23C H48 3.2288 no 1_545
H24A C11 3.2560 no 4_574
H24A C12 3.4845 no 7_565
H24A H11A 3.2577 no 4_574
H24A H11B 3.1567 no 4_574
H24A H11C 2.8209 no 4_574
H24A H12A 3.1971 no 7_565
H24A H12B 2.9769 no 7_565
H24A H47 3.0001 no 7_575
H24A H48 3.1926 no 7_575
H24B Cl3 3.4594 no 4_574
H24B H11B 3.5921 no 4_574
H24B H11C 3.0713 no 4_574
H24B H47 3.3015 no 7_575
H24C C30 2.9770 no 4_574
H24C C31 3.3193 no 4_574
H24C H11C 3.0559 no 4_574
H24C H12A 2.9786 no 7_565
H24C H12B 3.5538 no 7_565
H24C H30 2.6330 no 4_574
H24C H31 3.2352 no 4_574
H24C H36B 3.2972 no 4_574
H24C H36C 3.2304 no 4_574
H26A C8 3.5654 no 2_655
H26A C26 3.5635 no 2_655
H26A C38 3.4948 no 2_655
H26A H8A 2.9092 no 2_655
H26A H8B 3.5550 no 2_655
H26A H26A 2.9637 no 2_655
H26A H26B 3.2507 no 2_655
H26A H38A 2.5303 no 2_655
H26A H40 3.4535 no 3_675
H26B H26A 3.2507 no 2_655
H26B H26B 3.5590 no 2_655
H26B H43 3.0375 no 1_545
H26C C43 3.3844 no 1_545
H26C C44 3.4928 no 1_545
H26C H8A 3.0192 no 2_655
H26C H40 3.1941 no 3_675
H26C H43 3.0195 no 1_545
H26C H44 3.2168 no 1_545
H26C H45 3.0038 no 3_675
H27A C38 3.2098 no 2_655
H27A C41 3.5788 no .
H27A H38A 2.5371 no 2_655
H27A H38B 3.1078 no 2_655
H27A H38C 3.5660 no 2_655
H27A H40 3.1200 no 3_675
H27A H41 3.3010 no .
H27B C32 3.2078 no 4_574
H27B C40 3.4158 no 3_675
H27B C45 3.2988 no 3_675
H27B H31 3.3218 no 4_574
H27B H32 2.3748 no 4_574
H27B H38B 3.1757 no 4_574
H27B H38C 3.4693 no 4_574
H27B H40 2.8830 no 3_675
H27B H45 2.6736 no 3_675
H27C C41 3.4554 no .
H27C H32 3.0350 no 4_574
H27C H38C 3.4498 no 4_574
H27C H41 2.8086 no .
H30 Cl1 2.8251 no 1_565
H30 C24 3.5741 no 4_575
H30 H6C 3.1102 no 1_565
H30 H7B 3.3907 no 1_565
H30 H18 3.5928 no 4_575
H30 H24C 2.6330 no 4_575
H31 C6 3.2851 no 1_565
H31 C16 3.3398 no 4_575
H31 C17 3.1817 no 4_575
H31 C18 2.9443 no 4_575
H31 C19 2.8575 no 4_575
H31 C20 2.9705 no 4_575
H31 C21 3.2191 no 4_575
H31 H6A 3.3697 no 1_565
H31 H6C 2.4180 no 1_565
H31 H18 3.4064 no 4_575
H31 H19 3.3050 no 4_575
H31 H20 3.4344 no 4_575
H31 H24C 3.2352 no 4_575
H31 H27B 3.3218 no 4_575
H32 C27 3.1249 no 4_575
H32 C45 3.4476 no 2_655
H32 H27B 2.3748 no 4_575
H32 H27C 3.0350 no 4_575
H32 H45 2.9632 no 2_655
H34 C47 3.3511 no 7_575
H34 H47 3.2592 no 7_575
H35A C46 2.8420 no 7_575
H35A C47 3.2195 no 7_575
H35A C48 3.3100 no .
H35A H46 2.8354 no 7_575
H35A H47 3.4424 no 7_575
H35A H48 3.5833 no .
H35B Cl1 3.4657 no 1_565
H35B C1 3.5248 no 1_565
H35B C2 2.9255 no 1_565
H35B C3 3.4320 no 1_565
H35B C7 3.5918 no 1_565
H35B H7B 2.8381 no 1_565
H35B H2 2.7237 no 1_565
H35B H3 3.5253 no 1_565
H35C Cl2 3.3927 no 4_574
H35C H7B 2.9177 no 1_565
H35C H7C 3.4491 no 1_565
H35C H19 3.4231 no 1_565
H35C H42 3.4676 no .
H35C H2 3.1914 no 1_565
H36A C46 3.0584 no .
H36A C46 3.5254 no 7_575
H36A C47 3.2187 no .
H36A C47 3.3812 no 7_575
H36A C48 3.4440 no .
H36A C48 3.1513 no 7_575
H36A H11A 3.5273 no 6_555
H36A H11B 3.3218 no 6_555
H36A H12A 3.3160 no 6_555
H36A H12C 3.1189 no 6_555
H36A H46 3.4334 no .
H36A H48 3.5819 no 7_575
H36B C12 3.3564 no 6_555
H36B H12A 2.9699 no 6_555
H36B H12C 2.8583 no 6_555
H36B H24C 3.2972 no 4_575
H36C Cl1 3.2023 no 1_565
H36C C12 3.2718 no 6_555
H36C H11A 3.3168 no 6_555
H36C H12A 2.5549 no 6_555
H36C H12C 3.1360 no 6_555
H36C H24C 3.2304 no 4_575
H38A C26 3.4194 no 2_655
H38A C27 3.4341 no 2_655
H38A H26A 2.5303 no 2_655
H38A H27A 2.5371 no 2_655
H38A H39A 3.0949 no 2_655
H38A H40 3.0612 no 4_575
H38B C40 3.3576 no 2_655
H38B C45 3.3335 no 2_655
H38B H27A 3.1078 no 2_655
H38B H27B 3.1757 no 4_575
H38B H40 3.4230 no 2_655
H38B H45 3.4068 no 2_655
H38C C40 3.4400 no 4_575
H38C C41 3.5505 no 4_575
H38C H27A 3.5660 no 2_655
H38C H27B 3.4693 no 4_575
H38C H27C 3.4498 no 4_575
H38C H40 2.7115 no 4_575
H38C H41 2.9758 no 4_575
H39A C39 3.2068 no 2_655
H39A H38A 3.0949 no 2_655
H39A H39A 2.4266 no 2_655
H39A H39C 3.1692 no 2_655
H39B C41 3.5588 no .
H39B C42 3.0504 no .
H39B H42 2.7644 no .
H39C C42 3.4949 no .
H39C C43 3.5708 no .
H39C H7A 3.5194 no 1_565
H39C H39A 3.1692 no 2_655
H39C H39C 3.3455 no 2_655
H39C H42 3.3578 no .
H39C H43 3.4557 no .
H40 C8 3.4777 no 4_574
H40 C27 3.4342 no 3_675
H40 C38 3.2849 no 4_574
H40 H8A 3.1544 no 4_574
H40 H8C 2.8943 no 4_574
H40 H26A 3.4535 no 3_675
H40 H26C 3.1941 no 3_675
H40 H27A 3.1200 no 3_675
H40 H27B 2.8830 no 3_675
H40 H38A 3.0612 no 4_574
H40 H38B 3.4230 no 2_655
H40 H38C 2.7115 no 4_574
H41 Cl3 3.5693 no 4_574
H41 C27 3.4836 no .
H41 H6B 2.9378 no 4_574
H41 H8C 3.0630 no 4_574
H41 H14 3.1955 no .
H41 H15 3.4055 no .
H41 H27A 3.3010 no .
H41 H27C 2.8086 no .
H41 H38C 2.9758 no 4_574
H42 C15 3.1035 no .
H42 C19 3.5734 no 1_565
H42 C39 3.4938 no .
H42 H7C 3.3962 no 1_565
H42 H15 2.3885 no .
H42 H19 2.9345 no 1_565
H42 H20 3.3001 no 1_565
H42 H35C 3.4676 no .
H42 H39B 2.7644 no .
H42 H39C 3.3578 no .
H43 C7 3.2238 no 1_565
H43 C20 3.5260 no 1_565
H43 C26 3.4867 no 1_565
H43 H7A 2.7198 no 1_565
H43 H7C 2.8716 no 1_565
H43 H20 2.7652 no 1_565
H43 H26B 3.0375 no 1_565
H43 H26C 3.0195 no 1_565
H43 H39C 3.4557 no .
H44 C5 3.5992 no 2_665
H44 C6 3.3233 no 2_665
H44 C7 3.3568 no 2_665
H44 C8 3.5686 no 2_665
H44 H6A 2.4439 no 2_665
H44 H7A 2.4929 no 2_665
H44 H8A 2.7729 no 2_665
H44 H26C 3.2168 no 1_565
H45 C27 3.5885 no 3_675
H45 H6A 2.7553 no 2_665
H45 H20 3.2927 no 3_675
H45 H26C 3.0038 no 3_675
H45 H27B 2.6736 no 3_675
H45 H32 2.9632 no 2_655
H45 H38B 3.4068 no 2_655
H46 Cl1 3.3939 no 6_555
H46 Cl2 3.1296 no 6_555
H46 H10A 3.1930 no .
H46 H11B 3.5572 no 6_555
H46 H18 3.2911 no 7_565
H46 H23B 3.3406 no 7_565
H46 H35A 2.8354 no 7_575
H46 H36A 3.4334 no .
H47 Cl2 3.0207 no 6_555
H47 C11 3.5821 no 6_555
H47 C24 3.5749 no 7_575
H47 H11B 2.7148 no 6_555
H47 H24A 3.0001 no 7_575
H47 H24B 3.3015 no 7_575
H47 H34 3.2592 no 7_575
H47 H35A 3.4424 no 7_575
H48 C10 3.0599 no 7_575
H48 H10A 2.6939 no 7_575
H48 H10B 3.1393 no 7_575
H48 H10C 2.8435 no 7_575
H48 H22 3.4244 no 7_575
H48 H23A 3.4407 no 7_575
H48 H23B 3.4091 no 1_565
H48 H23C 3.2288 no 1_565
H48 H24A 3.1926 no 7_575
H48 H35A 3.5833 no .
H48 H36A 3.5819 no 7_575
H2 C35 3.3361 no 1_545
H2 H35B 2.7237 no 1_545
H2 H35C 3.1914 no 1_545
H3 H35B 3.5253 no 1_545

loop_
_geom_torsion_atom_site_label_1
_geom_torsion_atom_site_label_2
_geom_torsion_atom_site_label_3
_geom_torsion_atom_site_label_4
_geom_torsion
_geom_torsion_publ_flag
_geom_torsion_site_symmetry_1
_geom_torsion_site_symmetry_3
_geom_torsion_site_symmetry_4
Cl1 Ta1 Ni1 Cl3 173.95(6) no . . .
Cl1 Ta1 Ni1 C1 -68.90(6) no . . .
Cl1 Ta1 Ni1 C2 -30.19(6) no . . .
Cl1 Ta1 Ni1 C3 14.75(6) no . . .
Cl1 Ta1 Ni1 C4 55.30(6) no . . .
Cl2 Ta1 Ni1 Cl3 -1.71(6) no . . .
Cl2 Ta1 Ni1 C1 115.44(7) no . . .
Cl2 Ta1 Ni1 C2 154.15(7) no . . .
Cl2 Ta1 Ni1 C3 -160.90(7) no . . .
Cl2 Ta1 Ni1 C4 -120.35(7) no . . .
Ni1 Ta1 Cl3 Ni1 -0.00(2) no . . .
Cl3 Ta1 Ni1 Cl3 0.00(4) no . . .
Cl3 Ta1 Ni1 C1 117.14(5) no . . .
Cl3 Ta1 Ni1 C2 155.86(5) no . . .
Cl3 Ta1 Ni1 C3 -159.20(5) no . . .
Cl3 Ta1 Ni1 C4 -118.65(4) no . . .
Ni1 Ta1 C1 Ni1 0.000(16) no . . .
Ni1 Ta1 C1 C2 -59.87(16) no . . .
Ni1 Ta1 C1 C5 130.0(4) no . . .
C1 Ta1 Ni1 Cl3 -117.14(12) no . . .
C1 Ta1 Ni1 C1 -0.00(12) no . . .
C1 Ta1 Ni1 C2 38.71(12) no . . .
C1 Ta1 Ni1 C3 83.66(12) no . . .
C1 Ta1 Ni1 C4 124.21(12) no . . .
Ni1 Ta1 C2 Ni1 0.00(2) no . . .
Ni1 Ta1 C2 C1 95.39(17) no . . .
Ni1 Ta1 C2 C3 -73.33(14) no . . .
C2 Ta1 Ni1 Cl3 -155.86(12) no . . .
C2 Ta1 Ni1 C1 -38.71(12) no . . .
C2 Ta1 Ni1 C2 0.00(12) no . . .
C2 Ta1 Ni1 C3 44.95(12) no . . .
C2 Ta1 Ni1 C4 85.50(12) no . . .
Ni1 Ta1 C3 Ni1 0.00(2) no . . .
Ni1 Ta1 C3 C2 74.76(16) no . . .
Ni1 Ta1 C3 C4 -92.06(15) no . . .
C3 Ta1 Ni1 Cl3 159.20(13) no . . .
C3 Ta1 Ni1 C1 -83.66(13) no . . .
C3 Ta1 Ni1 C2 -44.95(13) no . . .
C3 Ta1 Ni1 C3 0.00(13) no . . .
C3 Ta1 Ni1 C4 40.55(13) no . . .
Ni1 Ta1 C4 Ni1 0.000(14) no . . .
Ni1 Ta1 C4 C3 61.44(17) no . . .
Ni1 Ta1 C4 C9 -136.8(4) no . . .
C4 Ta1 Ni1 Cl3 118.65(14) no . . .
C4 Ta1 Ni1 C1 -124.21(14) no . . .
C4 Ta1 Ni1 C2 -85.50(14) no . . .
C4 Ta1 Ni1 C3 -40.55(14) no . . .
C4 Ta1 Ni1 C4 -0.00(14) no . . .
Cl1 Ta1 C1 Ni1 138.79(6) no . . .
Cl1 Ta1 C1 C2 78.91(19) no . . .
Cl1 Ta1 C1 C5 -91.2(3) no . . .
Cl1 Ta1 C2 Ni1 159.55(8) no . . .
Cl1 Ta1 C2 C1 -105.06(14) no . . .
Cl1 Ta1 C2 C3 86.22(14) no . . .
Cl1 Ta1 C3 Ni1 -169.82(9) no . . .
Cl1 Ta1 C3 C2 -95.06(14) no . . .
Cl1 Ta1 C3 C4 98.11(15) no . . .
Cl1 Ta1 C4 Ni1 -145.07(8) no . . .
Cl1 Ta1 C4 C3 -83.63(19) no . . .
Cl1 Ta1 C4 C9 78.2(3) no . . .
Cl2 Ta1 Cl3 Ni1 178.80(5) no . . .
Cl2 Ta1 C1 Ni1 -124.46(9) no . . .
Cl2 Ta1 C1 C2 175.67(9) no . . .
Cl2 Ta1 C1 C5 5.6(4) no . . .
Cl2 Ta1 C4 Ni1 122.54(12) no . . .
Cl2 Ta1 C4 C3 -176.02(9) no . . .
Cl2 Ta1 C4 C9 -14.2(4) no . . .
Cl3 Ta1 C1 Ni1 -45.54(7) no . . .
Cl3 Ta1 C1 C2 -105.41(18) no . . .
Cl3 Ta1 C1 C5 84.5(3) no . . .
C1 Ta1 Cl3 Ni1 48.00(10) no . . .
Cl3 Ta1 C2 Ni1 -19.29(9) no . . .
Cl3 Ta1 C2 C1 76.10(14) no . . .
Cl3 Ta1 C2 C3 -92.62(14) no . . .
C2 Ta1 Cl3 Ni1 17.39(9) no . . .
Cl3 Ta1 C3 Ni1 16.68(10) no . . .
Cl3 Ta1 C3 C2 91.44(14) no . . .
Cl3 Ta1 C3 C4 -75.38(15) no . . .
C3 Ta1 Cl3 Ni1 -14.94(10) no . . .
Cl3 Ta1 C4 Ni1 44.74(9) no . . .
Cl3 Ta1 C4 C3 106.18(18) no . . .
Cl3 Ta1 C4 C9 -92.0(3) no . . .
C4 Ta1 Cl3 Ni1 -46.00(13) no . . .
C1 Ta1 C2 Ni1 -95.4(3) no . . .
C1 Ta1 C2 C1 -0.0(2) no . . .
C1 Ta1 C2 C3 -168.7(3) no . . .
C2 Ta1 C1 Ni1 59.9(2) no . . .
C2 Ta1 C1 C2 -0.00(16) no . . .
C2 Ta1 C1 C5 -170.1(5) no . . .
C1 Ta1 C3 Ni1 -68.17(15) no . . .
C1 Ta1 C3 C2 6.59(15) no . . .
C1 Ta1 C3 C4 -160.2(2) no . . .
C3 Ta1 C1 Ni1 53.20(11) no . . .
C3 Ta1 C1 C2 -6.67(15) no . . .
C3 Ta1 C1 C5 -176.8(4) no . . .
C1 Ta1 C4 Ni1 -43.80(14) no . . .
C1 Ta1 C4 C3 17.6(2) no . . .
C1 Ta1 C4 C9 179.4(3) no . . .
C4 Ta1 C1 Ni1 42.79(13) no . . .
C4 Ta1 C1 C2 -17.1(2) no . . .
C4 Ta1 C1 C5 172.8(3) no . . .
C2 Ta1 C3 Ni1 -74.8(2) no . . .
C2 Ta1 C3 C2 0.00(16) no . . .
C2 Ta1 C3 C4 -166.8(3) no . . .
C3 Ta1 C2 Ni1 73.3(2) no . . .
C3 Ta1 C2 C1 168.7(3) no . . .
C3 Ta1 C2 C3 0.00(16) no . . .
C2 Ta1 C4 Ni1 -53.69(12) no . . .
C2 Ta1 C4 C3 7.75(16) no . . .
C2 Ta1 C4 C9 169.5(4) no . . .
C4 Ta1 C2 Ni1 65.55(14) no . . .
C4 Ta1 C2 C1 160.9(2) no . . .
C4 Ta1 C2 C3 -7.78(16) no . . .
C3 Ta1 C4 Ni1 -61.4(2) no . . .
C3 Ta1 C4 C3 0.00(17) no . . .
C3 Ta1 C4 C9 161.8(5) no . . .
C4 Ta1 C3 Ni1 92.1(3) no . . .
C4 Ta1 C3 C2 166.8(3) no . . .
C4 Ta1 C3 C4 0.0(2) no . . .
Ta1 Ni1 Cl3 Ta1 -0.000(19) no . . .
Ta1 Ni1 C1 Ta1 -0.000(16) no . . .
Ta1 Ni1 C1 C2 108.22(18) no . . .
Ta1 Ni1 C1 C5 -134.8(3) no . . .
Ta1 Ni1 C2 Ta1 0.000(18) no . . .
Ta1 Ni1 C2 C1 -51.01(14) no . . .
Ta1 Ni1 C2 C3 80.68(14) no . . .
Ta1 Ni1 C3 Ta1 -0.000(16) no . . .
Ta1 Ni1 C3 C2 -81.89(13) no . . .
Ta1 Ni1 C3 C4 52.48(12) no . . .
Ta1 Ni1 C4 Ta1 0.000(11) no . . .
Ta1 Ni1 C4 C3 -105.64(17) no . . .
Ta1 Ni1 C4 C9 139.9(4) no . . .
Cl3 Ni1 C1 Ta1 51.28(9) no . . .
Cl3 Ni1 C1 C2 159.50(15) no . . .
Cl3 Ni1 C1 C5 -83.5(3) no . . .
C1 Ni1 Cl3 Ta1 -42.64(11) no . . .
Cl3 Ni1 C2 Ta1 25.83(14) no . . .
Cl3 Ni1 C2 C1 -25.2(3) no . . .
Cl3 Ni1 C2 C3 106.50(13) no . . .
C2 Ni1 Cl3 Ta1 -27.53(16) no . . .
Cl3 Ni1 C3 Ta1 -22.47(13) no . . .
Cl3 Ni1 C3 C2 -104.36(16) no . . .
Cl3 Ni1 C3 C4 30.0(2) no . . .
C3 Ni1 Cl3 Ta1 23.84(14) no . . .
Cl3 Ni1 C4 Ta1 -50.31(10) no . . .
Cl3 Ni1 C4 C3 -155.95(13) no . . .
Cl3 Ni1 C4 C9 89.6(3) no . . .
C4 Ni1 Cl3 Ta1 42.09(10) no . . .
Cl3 Ni1 C13 N1 170.0(2) no . . .
Cl3 Ni1 C13 N2 -21.5(3) no . . .
C13 Ni1 Cl3 Ta1 174.74(12) no . . .
C1 Ni1 C2 Ta1 51.0(2) no . . .
C1 Ni1 C2 C1 -0.00(18) no . . .
C1 Ni1 C2 C3 131.7(3) no . . .
C2 Ni1 C1 Ta1 -108.2(3) no . . .
C2 Ni1 C1 C2 -0.0(2) no . . .
C2 Ni1 C1 C5 117.0(4) no . . .
C1 Ni1 C3 Ta1 53.01(13) no . . .
C1 Ni1 C3 C2 -28.88(16) no . . .
C1 Ni1 C3 C4 105.49(19) no . . .
C3 Ni1 C1 Ta1 -76.66(16) no . . .
C3 Ni1 C1 C2 31.56(18) no . . .
C3 Ni1 C1 C5 148.5(3) no . . .
C1 Ni1 C4 Ta1 39.21(13) no . . .
C1 Ni1 C4 C3 -66.44(16) no . . .
C1 Ni1 C4 C9 179.1(3) no . . .
C4 Ni1 C1 Ta1 -39.37(13) no . . .
C4 Ni1 C1 C2 68.85(18) no . . .
C4 Ni1 C1 C5 -174.2(3) no . . .
C1 Ni1 C13 N1 50.2(4) no . . .
C1 Ni1 C13 N2 -141.2(2) no . . .
C13 Ni1 C1 Ta1 -179.77(15) no . . .
C13 Ni1 C1 C2 -71.6(2) no . . .
C13 Ni1 C1 C5 45.4(4) no . . .
C2 Ni1 C3 Ta1 81.9(2) no . . .
C2 Ni1 C3 C2 -0.00(17) no . . .
C2 Ni1 C3 C4 134.4(3) no . . .
C3 Ni1 C2 Ta1 -80.7(2) no . . .
C3 Ni1 C2 C1 -131.7(3) no . . .
C3 Ni1 C2 C3 0.00(19) no . . .
C2 Ni1 C4 Ta1 75.89(14) no . . .
C2 Ni1 C4 C3 -29.75(15) no . . .
C2 Ni1 C4 C9 -144.2(4) no . . .
C4 Ni1 C2 Ta1 -52.77(12) no . . .
C4 Ni1 C2 C1 -103.8(2) no . . .
C4 Ni1 C2 C3 27.91(15) no . . .
C2 Ni1 C13 N1 10.2(3) no . . .
C2 Ni1 C13 N2 178.7(2) no . . .
C13 Ni1 C2 Ta1 -176.26(12) no . . .
C13 Ni1 C2 C1 132.73(18) no . . .
C13 Ni1 C2 C3 -95.58(19) no . . .
C3 Ni1 C4 Ta1 105.6(2) no . . .
C3 Ni1 C4 C3 0.00(17) no . . .
C3 Ni1 C4 C9 -114.5(4) no . . .
C4 Ni1 C3 Ta1 -52.5(2) no . . .
C4 Ni1 C3 C2 -134.4(3) no . . .
C4 Ni1 C3 C4 0.00(16) no . . .
C3 Ni1 C13 N1 -35.4(3) no . . .
C3 Ni1 C13 N2 133.1(2) no . . .
C13 Ni1 C3 Ta1 -174.38(13) no . . .
C13 Ni1 C3 C2 103.73(18) no . . .
C13 Ni1 C3 C4 -121.90(18) no . . .
C4 Ni1 C13 N1 -77.1(3) no . . .
C4 Ni1 C13 N2 91.4(3) no . . .
C13 Ni1 C4 Ta1 -174.71(15) no . . .
C13 Ni1 C4 C3 79.6(2) no . . .
C13 Ni1 C4 C9 -34.8(4) no . . .
C13 N1 C14 C15 1.6(4) no . . .
C14 N1 C13 Ni1 168.3(3) no . . .
C14 N1 C13 N2 -2.3(4) no . . .
C13 N1 C16 C17 98.7(4) no . . .
C13 N1 C16 C21 -82.9(5) no . . .
C16 N1 C13 Ni1 -20.6(5) no . . .
C16 N1 C13 N2 168.9(3) no . . .
C14 N1 C16 C17 -91.2(4) no . . .
C14 N1 C16 C21 87.2(4) no . . .
C16 N1 C14 C15 -169.6(3) no . . .
C13 N2 C15 C14 -1.3(4) no . . .
C15 N2 C13 Ni1 -168.9(3) no . . .
C15 N2 C13 N1 2.1(4) no . . .
C13 N2 C28 C29 -112.5(4) no . . .
C13 N2 C28 C33 69.7(5) no . . .
C28 N2 C13 Ni1 14.2(5) no . . .
C28 N2 C13 N1 -174.8(3) no . . .
C15 N2 C28 C29 70.9(5) no . . .
C15 N2 C28 C33 -106.9(4) no . . .
C28 N2 C15 C14 175.7(3) no . . .
Ta1 C1 C2 Ta1 0.000(10) no . . .
Ta1 C1 C2 Ni1 67.31(16) no . . .
Ta1 C1 C2 C3 12.7(4) no . . .
Ta1 C1 C5 C6 21.5(5) no . . .
Ta1 C1 C5 C7 141.7(3) no . . .
Ta1 C1 C5 C8 -96.1(4) no . . .
Ni1 C1 C2 Ta1 -67.31(16) no . . .
Ni1 C1 C2 Ni1 0.00(3) no . . .
Ni1 C1 C2 C3 -54.6(3) no . . .
Ni1 C1 C5 C6 129.1(3) no . . .
Ni1 C1 C5 C7 -110.7(3) no . . .
Ni1 C1 C5 C8 11.5(5) no . . .
C2 C1 C5 C6 -146.3(4) no . . .
C2 C1 C5 C7 -26.1(5) no . . .
C2 C1 C5 C8 96.1(4) no . . .
C5 C1 C2 Ta1 171.2(5) no . . .
C5 C1 C2 Ni1 -121.5(4) no . . .
C5 C1 C2 C3 -176.1(3) no . . .
Ta1 C2 C3 Ta1 -0.000(10) no . . .
Ta1 C2 C3 Ni1 69.35(8) no . . .
Ta1 C2 C3 C4 12.3(3) no . . .
Ni1 C2 C3 Ta1 -69.35(9) no . . .
Ni1 C2 C3 Ni1 0.00(2) no . . .
Ni1 C2 C3 C4 -57.1(3) no . . .
C1 C2 C3 Ta1 -10.1(3) no . . .
C1 C2 C3 Ni1 59.2(4) no . . .
C1 C2 C3 C4 2.1(6) no . . .
Ta1 C3 C4 Ta1 0.000(17) no . . .
Ta1 C3 C4 Ni1 69.80(15) no . . .
Ta1 C3 C4 C9 -164.7(5) no . . .
Ni1 C3 C4 Ta1 -69.80(15) no . . .
Ni1 C3 C4 Ni1 0.000(15) no . . .
Ni1 C3 C4 C9 125.5(3) no . . .
C2 C3 C4 Ta1 -15.4(4) no . . .
C2 C3 C4 Ni1 54.4(4) no . . .
C2 C3 C4 C9 179.8(3) no . . .
Ta1 C4 C9 C10 153.5(3) no . . .
Ta1 C4 C9 C11 32.2(5) no . . .
Ta1 C4 C9 C12 -86.6(4) no . . .
Ni1 C4 C9 C10 37.2(5) no . . .
Ni1 C4 C9 C11 -84.2(4) no . . .
Ni1 C4 C9 C12 157.0(3) no . . .
C3 C4 C9 C10 -48.5(5) no . . .
C3 C4 C9 C11 -169.8(3) no . . .
C3 C4 C9 C12 71.3(5) no . . .
N1 C14 C15 N2 -0.2(4) no . . .
N1 C16 C17 C18 -174.7(3) no . . .
N1 C16 C17 C22 7.5(6) no . . .
N1 C16 C21 C20 175.5(3) no . . .
N1 C16 C21 C25 -7.5(6) no . . .
C17 C16 C21 C20 -6.1(6) no . . .
C17 C16 C21 C25 170.8(4) no . . .
C21 C16 C17 C18 6.9(6) no . . .
C21 C16 C17 C22 -170.9(4) no . . .
C16 C17 C18 C19 -2.7(6) no . . .
C16 C17 C22 C23 -155.9(4) no . . .
C16 C17 C22 C24 82.5(5) no . . .
C18 C17 C22 C23 26.4(6) no . . .
C18 C17 C22 C24 -95.3(5) no . . .
C22 C17 C18 C19 175.2(4) no . . .
C17 C18 C19 C20 -2.1(7) no . . .
C18 C19 C20 C21 3.0(7) no . . .
C19 C20 C21 C16 1.0(6) no . . .
C19 C20 C21 C25 -176.0(4) no . . .
C16 C21 C25 C26 155.8(4) no . . .
C16 C21 C25 C27 -81.7(5) no . . .
C20 C21 C25 C26 -27.3(6) no . . .
C20 C21 C25 C27 95.2(4) no . . .
N2 C28 C29 C30 176.1(3) no . . .
N2 C28 C29 C34 -6.5(6) no . . .
N2 C28 C33 C32 -177.0(3) no . . .
N2 C28 C33 C37 3.1(6) no . . .
C29 C28 C33 C32 5.3(6) no . . .
C29 C28 C33 C37 -174.6(3) no . . .
C33 C28 C29 C30 -6.2(6) no . . .
C33 C28 C29 C34 171.1(3) no . . .
C28 C29 C30 C31 2.5(6) no . . .
C28 C29 C34 C35 -100.5(4) no . . .
C28 C29 C34 C36 138.0(4) no . . .
C30 C29 C34 C35 76.7(5) no . . .
C30 C29 C34 C36 -44.8(5) no . . .
C34 C29 C30 C31 -175.0(4) no . . .
C29 C30 C31 C32 1.9(7) no . . .
C30 C31 C32 C33 -2.9(7) no . . .
C31 C32 C33 C28 -0.7(6) no . . .
C31 C32 C33 C37 179.2(4) no . . .
C28 C33 C37 C38 -161.8(3) no . . .
C28 C33 C37 C39 74.2(4) no . . .
C32 C33 C37 C38 18.3(5) no . . .
C32 C33 C37 C39 -105.7(4) no . . .
C41 C40 C45 C44 1.1(10) no . . .
C45 C40 C41 C42 -0.0(10) no . . .
C40 C41 C42 C43 -1.5(10) no . . .
C41 C42 C43 C44 1.9(10) no . . .
C42 C43 C44 C45 -0.8(10) no . . .
C43 C44 C45 C40 -0.7(10) no . . .
C47 C46 C48 C47 0.7(7) no . 7_575 7_575
C48 C46 C47 C48 -0.7(7) no 7_575 . .
C46 C47 C48 C46 0.7(7) no . . 7_575
